data_7202021
loop_
_publ_author_name
'Panneerselvam, Arunkumar'
'Malik, Mohammad A.'
'O'Brien, Paul'
'Raftery, James'

_publ_section_title
;
 The CVD of silver sulfide and silver thin films from a homoleptic
 crystalline single-source precursor
;
_journal_issue 27
_journal_name_full 'Journal of Materials Chemistry'
_journal_page_first 3264
_journal_paper_doi 10.1039/b802616e
_journal_volume 18
_journal_year 2008
_chemical_formula_sum 'C73 H169 Ag6 Cl3 N6 P12 S12'
_chemical_formula_weight 2641.07
_chemical_name_systematic
;
?
;
_space_group_IT_number 14
_symmetry_cell_setting monoclinic
_symmetry_space_group_name_Hall '-P 2ybc'
_symmetry_space_group_name_H-M 'P 1 21/c 1'
_atom_sites_solution_hydrogens geom
_atom_sites_solution_primary direct
_atom_sites_solution_secondary difmap
_audit_creation_method SHELXL-97
_cell_angle_alpha 90.00
_cell_angle_beta 107.7220(10)
_cell_angle_gamma 90.00
_cell_formula_units_Z 4
_cell_length_a 25.5883(13)
_cell_length_b 14.0036(7)
_cell_length_c 33.5098(17)
_cell_measurement_reflns_used 8696
_cell_measurement_temperature 100(2)
_cell_measurement_theta_max 27.979
_cell_measurement_theta_min 2.2155
_cell_volume 11437.7(10)
_computing_cell_refinement 'Bruker SMART'
_computing_data_collection 'Bruker SMART'
_computing_data_reduction 'Bruker SAINT'
_computing_molecular_graphics 'Bruker SHELXTL'
_computing_publication_material 'Bruker SHELXTL'
_computing_structure_refinement 'SHELXL-97 (Sheldrick, 1997)'
_computing_structure_solution 'SHELXS-97 (Sheldrick, 1990)'
_diffrn_ambient_temperature 100(2)
_diffrn_measured_fraction_theta_full 0.999
_diffrn_measured_fraction_theta_max 0.957
_diffrn_measurement_device_type 'CCD area detector'
_diffrn_measurement_method 'phi and omega scans'
_diffrn_radiation_monochromator graphite
_diffrn_radiation_source 'fine-focus sealed tube'
_diffrn_radiation_type MoK\a
_diffrn_radiation_wavelength 0.71073
_diffrn_reflns_av_R_equivalents 0.0635
_diffrn_reflns_av_sigmaI/netI 0.0768
_diffrn_reflns_limit_h_max 34
_diffrn_reflns_limit_h_min -33
_diffrn_reflns_limit_k_max 18
_diffrn_reflns_limit_k_min -18
_diffrn_reflns_limit_l_max 44
_diffrn_reflns_limit_l_min -43
_diffrn_reflns_number 98100
_diffrn_reflns_theta_full 25.00
_diffrn_reflns_theta_max 28.30
_diffrn_reflns_theta_min 1.28
_exptl_absorpt_coefficient_mu 1.502
_exptl_absorpt_correction_type none
_exptl_crystal_colour white
_exptl_crystal_density_diffrn 1.534
_exptl_crystal_density_method 'not measured'
_exptl_crystal_description block
_exptl_crystal_F_000 5416
_exptl_crystal_size_max 0.30
_exptl_crystal_size_mid 0.25
_exptl_crystal_size_min 0.20
_refine_diff_density_max 1.004
_refine_diff_density_min -0.557
_refine_diff_density_rms 0.110
_refine_ls_extinction_method none
_refine_ls_goodness_of_fit_ref 0.986
_refine_ls_hydrogen_treatment constr
_refine_ls_matrix_type full
_refine_ls_number_parameters 1057
_refine_ls_number_reflns 27238
_refine_ls_number_restraints 0
_refine_ls_restrained_S_all 0.986
_refine_ls_R_factor_all 0.0709
_refine_ls_R_factor_gt 0.0476
_refine_ls_shift/su_max 0.002
_refine_ls_shift/su_mean 0.000
_refine_ls_structure_factor_coef Fsqd
_refine_ls_weighting_details 'calc w=1/[\s^2^(Fo^2^)+(0.0156P)^2^+0.0000P] where P=(Fo^2^+2Fc^2^)/3'
_refine_ls_weighting_scheme calc
_refine_ls_wR_factor_gt 0.0676
_refine_ls_wR_factor_ref 0.0725
_reflns_number_gt 20452
_reflns_number_total 27238
_reflns_threshold_expression >2sigma(I)
_cod_data_source_file b802616e.txt
_cod_data_source_block s2765m
_cod_depositor_comments
;
The following automatic conversions were performed:
'_symmetry_cell_setting' value 'Monoclinic' changed to 'monoclinic'
according to '/home/saulius/struct/CIF-dictionaries/cif_core.dic'
dictionary named 'cif_core.dic' version 2.4.1 from 2010-06-29.

Automatic conversion script
Id: cif_fix_enum 1527 2010-12-29 10:47:43Z saulius 
;
_cod_original_sg_symbol_H-M P2(1)/c
_cod_database_code 7202021

loop_
_symmetry_equiv_pos_as_xyz
'x, y, z'
'-x, y+1/2, -z+1/2'
'-x, -y, -z'
'x, -y-1/2, z-1/2'

loop_
_atom_site_label
_atom_site_type_symbol
_atom_site_fract_x
_atom_site_fract_y
_atom_site_fract_z
_atom_site_U_iso_or_equiv
_atom_site_adp_type
_atom_site_occupancy
_atom_site_symmetry_multiplicity
_atom_site_calc_flag
_atom_site_refinement_flags
_atom_site_disorder_assembly
_atom_site_disorder_group
Ag1 Ag 0.918100(12) 0.80617(2) 0.077171(9) 0.02089(7) Uani 1 1 d . . .
Ag2 Ag 0.809444(13) 0.68910(2) 0.123256(9) 0.02194(7) Uani 1 1 d . . .
Ag3 Ag 0.900380(12) 0.90845(2) 0.186441(9) 0.01903(7) Uani 1 1 d . . .
Ag4 Ag 0.659828(12) 0.19274(2) 0.926671(9) 0.01814(7) Uani 1 1 d . . .
Ag5 Ag 0.555148(13) 0.41449(2) 0.892722(9) 0.02038(7) Uani 1 1 d . . .
Ag6 Ag 0.699241(13) 0.34434(2) 0.848128(9) 0.02399(8) Uani 1 1 d . . .
C1 C 0.98961(15) 0.6606(3) 0.00842(11) 0.0180(9) Uani 1 1 d . . .
H1 H 0.9938 0.5954 -0.0024 0.022 Uiso 1 1 calc R . .
C2 C 1.00979(16) 0.6554(3) 0.05621(11) 0.0250(10) Uani 1 1 d . . .
H2A H 1.0477 0.6323 0.0655 0.037 Uiso 1 1 calc R . .
H2B H 0.9865 0.6114 0.0660 0.037 Uiso 1 1 calc R . .
H2C H 1.0081 0.7191 0.0679 0.037 Uiso 1 1 calc R . .
C3 C 1.02632(16) 0.7277(3) -0.00691(13) 0.0279(10) Uani 1 1 d . . .
H3A H 1.0217 0.7932 0.0019 0.042 Uiso 1 1 calc R . .
H3B H 1.0161 0.7250 -0.0375 0.042 Uiso 1 1 calc R . .
H3C H 1.0647 0.7083 0.0051 0.042 Uiso 1 1 calc R . .
C4 C 0.90034(16) 0.6835(3) -0.06874(11) 0.0204(9) Uani 1 1 d . . .
H4 H 0.9267 0.7249 -0.0775 0.024 Uiso 1 1 calc R . .
C5 C 0.9076(2) 0.5813(3) -0.08211(13) 0.0408(13) Uani 1 1 d . . .
H5A H 0.8839 0.5383 -0.0723 0.061 Uiso 1 1 calc R . .
H5B H 0.9460 0.5619 -0.0699 0.061 Uiso 1 1 calc R . .
H5C H 0.8976 0.5781 -0.1127 0.061 Uiso 1 1 calc R . .
C6 C 0.84285(16) 0.7211(3) -0.09010(12) 0.0315(11) Uani 1 1 d . . .
H6A H 0.8348 0.7163 -0.1206 0.047 Uiso 1 1 calc R . .
H6B H 0.8405 0.7880 -0.0823 0.047 Uiso 1 1 calc R . .
H6C H 0.8161 0.6831 -0.0813 0.047 Uiso 1 1 calc R . .
C7 C 0.77843(15) 0.6208(3) 0.01269(12) 0.0219(9) Uani 1 1 d . . .
H7 H 0.7589 0.6008 0.0330 0.026 Uiso 1 1 calc R . .
C8 C 0.76961(17) 0.7276(3) 0.00517(13) 0.0324(11) Uani 1 1 d . . .
H8A H 0.7899 0.7495 -0.0136 0.049 Uiso 1 1 calc R . .
H8B H 0.7828 0.7616 0.0319 0.049 Uiso 1 1 calc R . .
H8C H 0.7304 0.7404 -0.0076 0.049 Uiso 1 1 calc R . .
C9 C 0.75407(17) 0.5643(3) -0.02802(12) 0.0350(12) Uani 1 1 d . . .
H9A H 0.7161 0.5848 -0.0414 0.052 Uiso 1 1 calc R . .
H9B H 0.7546 0.4960 -0.0216 0.052 Uiso 1 1 calc R . .
H9C H 0.7759 0.5761 -0.0470 0.052 Uiso 1 1 calc R . .
C10 C 0.85312(16) 0.4610(3) 0.04253(12) 0.0217(9) Uani 1 1 d . . .
H10 H 0.8409 0.4305 0.0142 0.026 Uiso 1 1 calc R . .
C11 C 0.91233(17) 0.4291(3) 0.06430(14) 0.0314(11) Uani 1 1 d . . .
H11A H 0.9248 0.4558 0.0927 0.047 Uiso 1 1 calc R . .
H11B H 0.9361 0.4518 0.0483 0.047 Uiso 1 1 calc R . .
H11C H 0.9138 0.3592 0.0659 0.047 Uiso 1 1 calc R . .
C12 C 0.81478(17) 0.4260(3) 0.06697(13) 0.0304(11) Uani 1 1 d . . .
H12A H 0.8174 0.3563 0.0698 0.046 Uiso 1 1 calc R . .
H12B H 0.7769 0.4440 0.0518 0.046 Uiso 1 1 calc R . .
H12C H 0.8256 0.4552 0.0949 0.046 Uiso 1 1 calc R . .
C13 C 0.72732(16) 0.5241(3) 0.17894(12) 0.0227(9) Uani 1 1 d . . .
H13 H 0.7214 0.5150 0.2068 0.027 Uiso 1 1 calc R . .
C14 C 0.78827(17) 0.5086(3) 0.18509(13) 0.0288(10) Uani 1 1 d . . .
H14A H 0.7992 0.4457 0.1976 0.043 Uiso 1 1 calc R . .
H14B H 0.8096 0.5582 0.2037 0.043 Uiso 1 1 calc R . .
H14C H 0.7952 0.5120 0.1579 0.043 Uiso 1 1 calc R . .
C15 C 0.69282(19) 0.4488(3) 0.14937(13) 0.0369(12) Uani 1 1 d . . .
H15A H 0.6967 0.4570 0.1214 0.055 Uiso 1 1 calc R . .
H15B H 0.6542 0.4562 0.1479 0.055 Uiso 1 1 calc R . .
H15C H 0.7055 0.3849 0.1599 0.055 Uiso 1 1 calc R . .
C16 C 0.63274(16) 0.6508(3) 0.15730(13) 0.0270(10) Uani 1 1 d . . .
H16 H 0.6130 0.6061 0.1344 0.032 Uiso 1 1 calc R . .
C17 C 0.60974(17) 0.7503(3) 0.14484(14) 0.0388(12) Uani 1 1 d . . .
H17A H 0.5697 0.7486 0.1377 0.058 Uiso 1 1 calc R . .
H17B H 0.6201 0.7721 0.1205 0.058 Uiso 1 1 calc R . .
H17C H 0.6246 0.7944 0.1683 0.058 Uiso 1 1 calc R . .
C18 C 0.62152(17) 0.6176(3) 0.19780(13) 0.0370(12) Uani 1 1 d . . .
H18A H 0.6437 0.6554 0.2215 0.055 Uiso 1 1 calc R . .
H18B H 0.6312 0.5499 0.2027 0.055 Uiso 1 1 calc R . .
H18C H 0.5826 0.6262 0.1950 0.055 Uiso 1 1 calc R . .
C19 C 0.76650(16) 0.9093(3) 0.20116(12) 0.0217(9) Uani 1 1 d . . .
H19 H 0.7994 0.9507 0.2131 0.026 Uiso 1 1 calc R . .
C20 C 0.74709(18) 0.9237(3) 0.15392(13) 0.0361(12) Uani 1 1 d . . .
H20A H 0.7129 0.8881 0.1417 0.054 Uiso 1 1 calc R . .
H20B H 0.7752 0.9004 0.1420 0.054 Uiso 1 1 calc R . .
H20C H 0.7406 0.9918 0.1476 0.054 Uiso 1 1 calc R . .
C21 C 0.72187(17) 0.9408(3) 0.22025(14) 0.0323(11) Uani 1 1 d . . .
H21A H 0.7078 1.0035 0.2091 0.048 Uiso 1 1 calc R . .
H21B H 0.7375 0.9447 0.2508 0.048 Uiso 1 1 calc R . .
H21C H 0.6919 0.8942 0.2131 0.048 Uiso 1 1 calc R . .
C22 C 0.80929(16) 0.7790(3) 0.27123(11) 0.0252(10) Uani 1 1 d . . .
H22 H 0.7768 0.7945 0.2808 0.030 Uiso 1 1 calc R . .
C23 C 0.85398(18) 0.8519(4) 0.29139(13) 0.0470(14) Uani 1 1 d . . .
H23A H 0.8671 0.8415 0.3217 0.070 Uiso 1 1 calc R . .
H23B H 0.8390 0.9165 0.2856 0.070 Uiso 1 1 calc R . .
H23C H 0.8846 0.8443 0.2798 0.070 Uiso 1 1 calc R . .
C24 C 0.82638(18) 0.6776(3) 0.28509(12) 0.0384(13) Uani 1 1 d . . .
H24A H 0.8588 0.6604 0.2769 0.058 Uiso 1 1 calc R . .
H24B H 0.7963 0.6337 0.2717 0.058 Uiso 1 1 calc R . .
H24C H 0.8350 0.6730 0.3156 0.058 Uiso 1 1 calc R . .
C25 C 1.01391(16) 1.1269(3) 0.23988(11) 0.0234(10) Uani 1 1 d . . .
H25 H 1.0407 1.1717 0.2334 0.028 Uiso 1 1 calc R . .
C26 C 1.03676(17) 1.0264(3) 0.24039(12) 0.0301(11) Uani 1 1 d . . .
H26A H 1.0722 1.0219 0.2623 0.045 Uiso 1 1 calc R . .
H26B H 1.0417 1.0123 0.2131 0.045 Uiso 1 1 calc R . .
H26C H 1.0111 0.9803 0.2461 0.045 Uiso 1 1 calc R . .
C27 C 1.00962(17) 1.1542(3) 0.28289(12) 0.0337(11) Uani 1 1 d . . .
H27A H 0.9830 1.1124 0.2899 0.051 Uiso 1 1 calc R . .
H27B H 0.9976 1.2207 0.2824 0.051 Uiso 1 1 calc R . .
H27C H 1.0456 1.1469 0.3040 0.051 Uiso 1 1 calc R . .
C28 C 0.93326(17) 1.2678(3) 0.19798(13) 0.0263(10) Uani 1 1 d . . .
H28 H 0.9314 1.2853 0.2265 0.032 Uiso 1 1 calc R . .
C29 C 0.9786(2) 1.3282(3) 0.18925(15) 0.0456(14) Uani 1 1 d . . .
H29A H 0.9858 1.3048 0.1639 0.068 Uiso 1 1 calc R . .
H29B H 1.0122 1.3234 0.2130 0.068 Uiso 1 1 calc R . .
H29C H 0.9668 1.3951 0.1853 0.068 Uiso 1 1 calc R . .
C30 C 0.87807(19) 1.2905(3) 0.16669(13) 0.0386(12) Uani 1 1 d . . .
H30A H 0.8697 1.3583 0.1686 0.058 Uiso 1 1 calc R . .
H30B H 0.8496 1.2517 0.1729 0.058 Uiso 1 1 calc R . .
H30C H 0.8791 1.2763 0.1383 0.058 Uiso 1 1 calc R . .
C31 C 1.00528(14) 1.0717(3) 0.09522(11) 0.0156(8) Uani 1 1 d . . .
H31 H 0.9990 1.1396 0.0858 0.019 Uiso 1 1 calc R . .
C32 C 1.06171(15) 1.0676(3) 0.12764(12) 0.0261(10) Uani 1 1 d . . .
H32A H 1.0708 1.0013 0.1363 0.039 Uiso 1 1 calc R . .
H32B H 1.0616 1.1059 0.1521 0.039 Uiso 1 1 calc R . .
H32C H 1.0891 1.0931 0.1155 0.039 Uiso 1 1 calc R . .
C33 C 1.00370(16) 1.0124(3) 0.05657(11) 0.0232(9) Uani 1 1 d . . .
H33A H 1.0315 1.0362 0.0444 0.035 Uiso 1 1 calc R . .
H33B H 0.9673 1.0176 0.0359 0.035 Uiso 1 1 calc R . .
H33C H 1.0113 0.9454 0.0647 0.035 Uiso 1 1 calc R . .
C34 C 0.88652(14) 1.0494(3) 0.07706(11) 0.0145(8) Uani 1 1 d . . .
H34 H 0.8883 1.0038 0.0545 0.017 Uiso 1 1 calc R . .
C35 C 0.87768(16) 1.1494(3) 0.05784(12) 0.0203(9) Uani 1 1 d . . .
H35A H 0.8419 1.1523 0.0363 0.030 Uiso 1 1 calc R . .
H35B H 0.9066 1.1635 0.0452 0.030 Uiso 1 1 calc R . .
H35C H 0.8789 1.1964 0.0798 0.030 Uiso 1 1 calc R . .
C36 C 0.83782(14) 1.0203(3) 0.09177(11) 0.0206(9) Uani 1 1 d . . .
H36A H 0.8358 1.0625 0.1146 0.031 Uiso 1 1 calc R . .
H36B H 0.8426 0.9542 0.1018 0.031 Uiso 1 1 calc R . .
H36C H 0.8039 1.0256 0.0684 0.031 Uiso 1 1 calc R . .
C37 C 0.62802(16) 0.0045(3) 1.01055(12) 0.0203(9) Uani 1 1 d . . .
H37 H 0.6017 -0.0063 1.0269 0.024 Uiso 1 1 calc R . .
C38 C 0.59491(17) -0.0005(3) 0.96431(12) 0.0278(10) Uani 1 1 d . . .
H38A H 0.6199 0.0023 0.9472 0.042 Uiso 1 1 calc R . .
H38B H 0.5694 0.0535 0.9573 0.042 Uiso 1 1 calc R . .
H38C H 0.5742 -0.0604 0.9588 0.042 Uiso 1 1 calc R . .
C39 C 0.67054(18) -0.0760(3) 1.02233(13) 0.0330(11) Uani 1 1 d . . .
H39A H 0.6523 -0.1375 1.0137 0.049 Uiso 1 1 calc R . .
H39B H 0.6881 -0.0760 1.0527 0.049 Uiso 1 1 calc R . .
H39C H 0.6984 -0.0659 1.0081 0.049 Uiso 1 1 calc R . .
C40 C 0.69065(17) 0.1212(3) 1.08060(11) 0.0263(10) Uani 1 1 d . . .
H40 H 0.7172 0.0667 1.0866 0.032 Uiso 1 1 calc R . .
C41 C 0.7235(2) 0.2122(3) 1.09591(13) 0.0455(14) Uani 1 1 d . . .
H41A H 0.6984 0.2665 1.0924 0.068 Uiso 1 1 calc R . .
H41B H 0.7488 0.2232 1.0795 0.068 Uiso 1 1 calc R . .
H41C H 0.7445 0.2053 1.1256 0.068 Uiso 1 1 calc R . .
C42 C 0.64903(18) 0.1023(4) 1.10436(13) 0.0501(16) Uani 1 1 d . . .
H42A H 0.6674 0.1070 1.1346 0.075 Uiso 1 1 calc R . .
H42B H 0.6336 0.0381 1.0976 0.075 Uiso 1 1 calc R . .
H42C H 0.6195 0.1496 1.0961 0.075 Uiso 1 1 calc R . .
C43 C 0.50324(15) 0.2675(3) 0.98921(12) 0.0187(9) Uani 1 1 d . . .
H43 H 0.5062 0.2772 1.0194 0.022 Uiso 1 1 calc R . .
C44 C 0.47772(17) 0.1689(3) 0.97659(14) 0.0336(11) Uani 1 1 d . . .
H44A H 0.4414 0.1666 0.9806 0.050 Uiso 1 1 calc R . .
H44B H 0.5013 0.1199 0.9940 0.050 Uiso 1 1 calc R . .
H44C H 0.4741 0.1570 0.9471 0.050 Uiso 1 1 calc R . .
C45 C 0.46600(16) 0.3463(3) 0.96424(12) 0.0261(10) Uani 1 1 d . . .
H45A H 0.4660 0.3440 0.9350 0.039 Uiso 1 1 calc R . .
H45B H 0.4796 0.4087 0.9763 0.039 Uiso 1 1 calc R . .
H45C H 0.4286 0.3368 0.9654 0.039 Uiso 1 1 calc R . .
C46 C 0.59736(15) 0.3927(3) 1.00084(11) 0.0174(8) Uani 1 1 d . . .
H46 H 0.5727 0.4388 0.9810 0.021 Uiso 1 1 calc R . .
C47 C 0.59494(18) 0.4148(3) 1.04501(11) 0.0283(10) Uani 1 1 d . . .
H47A H 0.6158 0.3664 1.0646 0.042 Uiso 1 1 calc R . .
H47B H 0.5567 0.4141 1.0450 0.042 Uiso 1 1 calc R . .
H47C H 0.6108 0.4779 1.0537 0.042 Uiso 1 1 calc R . .
C48 C 0.65577(15) 0.4068(3) 0.99838(12) 0.0240(9) Uani 1 1 d . . .
H48A H 0.6686 0.4711 1.0081 0.036 Uiso 1 1 calc R . .
H48B H 0.6558 0.3988 0.9693 0.036 Uiso 1 1 calc R . .
H48C H 0.6802 0.3593 1.0161 0.036 Uiso 1 1 calc R . .
C49 C 0.47872(16) 0.7290(3) 0.83023(12) 0.0214(9) Uani 1 1 d . . .
H49 H 0.4988 0.7870 0.8253 0.026 Uiso 1 1 calc R . .
C50 C 0.43491(16) 0.7623(3) 0.84971(12) 0.0262(10) Uani 1 1 d . . .
H50A H 0.4096 0.8064 0.8305 0.039 Uiso 1 1 calc R . .
H50B H 0.4526 0.7949 0.8763 0.039 Uiso 1 1 calc R . .
H50C H 0.4144 0.7069 0.8548 0.039 Uiso 1 1 calc R . .
C51 C 0.45266(17) 0.6812(3) 0.78775(12) 0.0310(11) Uani 1 1 d . . .
H51A H 0.4323 0.6245 0.7915 0.046 Uiso 1 1 calc R . .
H51B H 0.4815 0.6624 0.7756 0.046 Uiso 1 1 calc R . .
H51C H 0.4276 0.7261 0.7689 0.046 Uiso 1 1 calc R . .
C52 C 0.56460(16) 0.7149(3) 0.91115(12) 0.0223(9) Uani 1 1 d . . .
H52 H 0.5363 0.7463 0.9217 0.027 Uiso 1 1 calc R . .
C53 C 0.59840(18) 0.6483(3) 0.94547(13) 0.0389(12) Uani 1 1 d . . .
H53A H 0.6234 0.6107 0.9347 0.058 Uiso 1 1 calc R . .
H53B H 0.5738 0.6053 0.9543 0.058 Uiso 1 1 calc R . .
H53C H 0.6197 0.6863 0.9695 0.058 Uiso 1 1 calc R . .
C54 C 0.6007(2) 0.7928(3) 0.90178(15) 0.0534(15) Uani 1 1 d . . .
H54A H 0.6227 0.8221 0.9281 0.080 Uiso 1 1 calc R . .
H54B H 0.5775 0.8416 0.8839 0.080 Uiso 1 1 calc R . .
H54C H 0.6250 0.7649 0.8873 0.080 Uiso 1 1 calc R . .
C55 C 0.66284(14) 0.6086(3) 0.81242(11) 0.0160(8) Uani 1 1 d . . .
H55 H 0.6815 0.5595 0.7999 0.019 Uiso 1 1 calc R . .
C56 C 0.70553(17) 0.6498(3) 0.85047(13) 0.0340(11) Uani 1 1 d . . .
H56A H 0.7354 0.6783 0.8418 0.051 Uiso 1 1 calc R . .
H56B H 0.7202 0.5988 0.8708 0.051 Uiso 1 1 calc R . .
H56C H 0.6885 0.6989 0.8633 0.051 Uiso 1 1 calc R . .
C57 C 0.63981(16) 0.6843(3) 0.77929(12) 0.0251(10) Uani 1 1 d . . .
H57A H 0.6214 0.7339 0.7908 0.038 Uiso 1 1 calc R . .
H57B H 0.6134 0.6550 0.7548 0.038 Uiso 1 1 calc R . .
H57C H 0.6698 0.7131 0.7709 0.038 Uiso 1 1 calc R . .
C58 C 0.56712(15) 0.4874(3) 0.77900(11) 0.0171(8) Uani 1 1 d . . .
H58 H 0.5470 0.5380 0.7592 0.021 Uiso 1 1 calc R . .
C59 C 0.60094(17) 0.4317(3) 0.75620(12) 0.0299(11) Uani 1 1 d . . .
H59A H 0.6214 0.3809 0.7745 0.045 Uiso 1 1 calc R . .
H59B H 0.6267 0.4751 0.7489 0.045 Uiso 1 1 calc R . .
H59C H 0.5764 0.4034 0.7306 0.045 Uiso 1 1 calc R . .
C60 C 0.52358(17) 0.4225(3) 0.78738(12) 0.0284(10) Uani 1 1 d . . .
H60A H 0.5020 0.3924 0.7611 0.043 Uiso 1 1 calc R . .
H60B H 0.4993 0.4606 0.7988 0.043 Uiso 1 1 calc R . .
H60C H 0.5415 0.3731 0.8076 0.043 Uiso 1 1 calc R . .
C61 C 0.75343(15) 0.2111(3) 0.75548(11) 0.0198(9) Uani 1 1 d . . .
H61 H 0.7661 0.1466 0.7496 0.024 Uiso 1 1 calc R . .
C62 C 0.69262(16) 0.2030(3) 0.75081(12) 0.0309(11) Uani 1 1 d . . .
H62A H 0.6777 0.2667 0.7527 0.046 Uiso 1 1 calc R . .
H62B H 0.6876 0.1625 0.7732 0.046 Uiso 1 1 calc R . .
H62C H 0.6734 0.1746 0.7235 0.046 Uiso 1 1 calc R . .
C63 C 0.76284(18) 0.2803(3) 0.72268(12) 0.0319(11) Uani 1 1 d . . .
H63A H 0.7395 0.2619 0.6947 0.048 Uiso 1 1 calc R . .
H63B H 0.8014 0.2778 0.7235 0.048 Uiso 1 1 calc R . .
H63C H 0.7536 0.3454 0.7289 0.048 Uiso 1 1 calc R . .
C64 C 0.86503(15) 0.2470(3) 0.80702(11) 0.0199(9) Uani 1 1 d . . .
H64 H 0.8677 0.2983 0.7870 0.024 Uiso 1 1 calc R . .
C65 C 0.90382(16) 0.2733(3) 0.85019(12) 0.0290(10) Uani 1 1 d . . .
H65A H 0.9033 0.2227 0.8702 0.043 Uiso 1 1 calc R . .
H65B H 0.8919 0.3336 0.8595 0.043 Uiso 1 1 calc R . .
H65C H 0.9412 0.2807 0.8485 0.043 Uiso 1 1 calc R . .
C66 C 0.88153(16) 0.1528(3) 0.79125(12) 0.0251(10) Uani 1 1 d . . .
H66A H 0.9211 0.1529 0.7954 0.038 Uiso 1 1 calc R . .
H66B H 0.8618 0.1455 0.7614 0.038 Uiso 1 1 calc R . .
H66C H 0.8722 0.0997 0.8069 0.038 Uiso 1 1 calc R . .
C67 C 0.75482(17) -0.0076(3) 0.86460(12) 0.0248(10) Uani 1 1 d . . .
H67 H 0.7928 -0.0327 0.8694 0.030 Uiso 1 1 calc R . .
C68 C 0.73166(18) -0.0554(3) 0.89675(14) 0.0360(12) Uani 1 1 d . . .
H68A H 0.6946 -0.0314 0.8932 0.054 Uiso 1 1 calc R . .
H68B H 0.7553 -0.0407 0.9251 0.054 Uiso 1 1 calc R . .
H68C H 0.7303 -0.1247 0.8925 0.054 Uiso 1 1 calc R . .
C69 C 0.72143(18) -0.0336(3) 0.81992(13) 0.0338(11) Uani 1 1 d . . .
H69A H 0.7217 -0.1030 0.8164 0.051 Uiso 1 1 calc R . .
H69B H 0.7376 -0.0029 0.8002 0.051 Uiso 1 1 calc R . .
H69C H 0.6836 -0.0115 0.8145 0.051 Uiso 1 1 calc R . .
C70 C 0.80047(16) 0.1449(3) 0.92496(11) 0.0207(9) Uani 1 1 d . . .
H70 H 0.7797 0.1186 0.9434 0.025 Uiso 1 1 calc R . .
C71 C 0.80827(16) 0.2515(3) 0.93388(12) 0.0249(10) Uani 1 1 d . . .
H71A H 0.8282 0.2613 0.9636 0.037 Uiso 1 1 calc R . .
H71B H 0.7723 0.2827 0.9271 0.037 Uiso 1 1 calc R . .
H71C H 0.8293 0.2791 0.9167 0.037 Uiso 1 1 calc R . .
C72 C 0.85566(16) 0.0928(3) 0.93586(12) 0.0275(10) Uani 1 1 d . . .
H72A H 0.8751 0.1113 0.9159 0.041 Uiso 1 1 calc R . .
H72B H 0.8494 0.0237 0.9343 0.041 Uiso 1 1 calc R . .
H72C H 0.8779 0.1102 0.9643 0.041 Uiso 1 1 calc R . .
C73 C 0.53354(19) 0.0709(3) 0.84451(13) 0.0358(12) Uani 1 1 d . . .
H73 H 0.5626 0.0893 0.8709 0.043 Uiso 1 1 calc R . .
Cl1 Cl 0.56156(5) -0.01080(9) 0.81732(4) 0.0493(3) Uani 1 1 d . . .
Cl2 Cl 0.47855(6) 0.01911(9) 0.85797(4) 0.0544(4) Uani 1 1 d . . .
Cl3 Cl 0.51181(6) 0.17406(8) 0.81452(3) 0.0429(3) Uani 1 1 d . . .
N1 N 0.88309(12) 0.6101(2) 0.00239(9) 0.0152(7) Uani 1 1 d . . .
N2 N 0.73624(12) 0.7171(2) 0.19816(9) 0.0148(7) Uani 1 1 d . . .
N3 N 0.95652(12) 1.1201(2) 0.15381(9) 0.0159(7) Uani 1 1 d . . .
N4 N 0.60750(12) 0.1969(2) 1.01669(9) 0.0159(7) Uani 1 1 d . . .
N5 N 0.57165(12) 0.6283(2) 0.83889(9) 0.0143(7) Uani 1 1 d . . .
N6 N 0.79087(12) 0.1597(2) 0.83964(9) 0.0186(7) Uani 1 1 d . . .
P1 P 0.91705(4) 0.69204(7) -0.01157(3) 0.0147(2) Uani 1 1 d . . .
P2 P 0.85062(4) 0.59001(7) 0.03500(3) 0.0155(2) Uani 1 1 d . . .
P3 P 0.70553(4) 0.64550(7) 0.16167(3) 0.0173(2) Uani 1 1 d . . .
P4 P 0.78694(4) 0.78624(7) 0.21425(3) 0.0144(2) Uani 1 1 d . . .
P5 P 0.94856(4) 1.14055(7) 0.19837(3) 0.0167(2) Uani 1 1 d . . .
P6 P 0.95175(4) 1.04129(7) 0.11915(3) 0.0128(2) Uani 1 1 d . . .
P7 P 0.65715(4) 0.12358(7) 1.02429(3) 0.0160(2) Uani 1 1 d . . .
P8 P 0.57237(4) 0.27256(7) 0.98494(3) 0.0136(2) Uani 1 1 d . . .
P9 P 0.52899(4) 0.64848(7) 0.86380(3) 0.0167(2) Uani 1 1 d . . .
P10 P 0.60759(4) 0.54859(7) 0.82661(3) 0.0132(2) Uani 1 1 d . . .
P11 P 0.79429(4) 0.24413(8) 0.80859(3) 0.0178(2) Uani 1 1 d . . .
P12 P 0.75986(4) 0.12222(7) 0.87068(3) 0.0169(2) Uani 1 1 d . . .
S1 S 0.90675(4) 0.82924(7) 0.00198(3) 0.0216(2) Uani 1 1 d . . .
S2 S 0.88268(4) 0.64825(7) 0.09333(3) 0.0181(2) Uani 1 1 d . . .
S3 S 0.71050(4) 0.66629(8) 0.10336(3) 0.0258(2) Uani 1 1 d . . .
S4 S 0.85463(4) 0.75707(7) 0.19567(3) 0.0167(2) Uani 1 1 d . . .
S5 S 0.88976(4) 1.06820(7) 0.21430(3) 0.0228(2) Uani 1 1 d . . .
S6 S 0.96223(4) 0.90279(7) 0.13995(3) 0.0149(2) Uani 1 1 d . . .
S7 S 0.71635(4) 0.14669(8) 0.99728(3) 0.0211(2) Uani 1 1 d . . .
S8 S 0.56582(4) 0.25245(7) 0.92297(3) 0.0155(2) Uani 1 1 d . . .
S9 S 0.48659(4) 0.54038(7) 0.87918(3) 0.0223(2) Uani 1 1 d . . .
S10 S 0.64139(4) 0.45366(7) 0.87325(3) 0.0187(2) Uani 1 1 d . . .
S11 S 0.77514(4) 0.37864(7) 0.82089(3) 0.0255(2) Uani 1 1 d . . .
S12 S 0.68113(4) 0.17170(7) 0.86035(3) 0.0191(2) Uani 1 1 d . . .

loop_
_atom_site_aniso_label
_atom_site_aniso_U_11
_atom_site_aniso_U_22
_atom_site_aniso_U_33
_atom_site_aniso_U_23
_atom_site_aniso_U_13
_atom_site_aniso_U_12
Ag1 0.02331(17) 0.01749(16) 0.02299(16) -0.00641(13) 0.00871(13) -0.00093(13)
Ag2 0.02605(18) 0.02512(17) 0.01971(16) 0.00039(14) 0.01450(14) 0.00106(14)
Ag3 0.01747(16) 0.02230(17) 0.01869(16) 0.00189(13) 0.00754(13) -0.00319(13)
Ag4 0.01881(16) 0.02253(16) 0.01549(15) 0.00017(13) 0.00882(12) 0.00084(13)
Ag5 0.02619(17) 0.01907(16) 0.01687(16) 0.00459(13) 0.00803(13) 0.00300(14)
Ag6 0.02378(17) 0.02829(18) 0.02083(17) 0.00100(14) 0.00818(14) 0.01187(14)
C1 0.018(2) 0.016(2) 0.022(2) -0.0005(17) 0.0084(17) -0.0020(17)
C2 0.018(2) 0.034(3) 0.022(2) 0.0003(19) 0.0054(18) 0.0001(19)
C3 0.019(2) 0.029(3) 0.039(3) 0.002(2) 0.013(2) -0.0031(19)
C4 0.026(2) 0.023(2) 0.015(2) 0.0043(17) 0.0108(18) 0.0003(18)
C5 0.070(4) 0.035(3) 0.018(2) -0.005(2) 0.015(2) 0.002(3)
C6 0.026(3) 0.053(3) 0.015(2) 0.001(2) 0.0062(19) -0.006(2)
C7 0.016(2) 0.031(2) 0.021(2) 0.0005(18) 0.0086(18) -0.0026(18)
C8 0.021(2) 0.041(3) 0.036(3) 0.009(2) 0.009(2) 0.007(2)
C9 0.021(2) 0.057(3) 0.025(2) 0.002(2) 0.004(2) -0.011(2)
C10 0.032(2) 0.017(2) 0.020(2) -0.0036(17) 0.0139(19) -0.0072(18)
C11 0.040(3) 0.014(2) 0.048(3) 0.003(2) 0.026(2) 0.002(2)
C12 0.035(3) 0.024(3) 0.035(3) 0.008(2) 0.016(2) -0.005(2)
C13 0.033(3) 0.021(2) 0.019(2) -0.0049(18) 0.0144(19) -0.0038(19)
C14 0.042(3) 0.017(2) 0.034(3) 0.0072(19) 0.021(2) 0.007(2)
C15 0.054(3) 0.020(2) 0.041(3) -0.009(2) 0.021(3) -0.008(2)
C16 0.014(2) 0.038(3) 0.029(2) -0.017(2) 0.0071(19) -0.0069(19)
C17 0.018(2) 0.047(3) 0.047(3) -0.016(2) 0.003(2) 0.003(2)
C18 0.029(3) 0.050(3) 0.041(3) -0.021(2) 0.023(2) -0.016(2)
C19 0.020(2) 0.018(2) 0.034(2) -0.0005(19) 0.0173(19) -0.0022(18)
C20 0.041(3) 0.030(3) 0.046(3) 0.022(2) 0.027(2) 0.016(2)
C21 0.031(3) 0.020(2) 0.054(3) -0.005(2) 0.026(2) -0.003(2)
C22 0.019(2) 0.045(3) 0.012(2) -0.0014(19) 0.0064(17) -0.007(2)
C23 0.032(3) 0.089(4) 0.019(2) -0.012(3) 0.008(2) -0.025(3)
C24 0.029(3) 0.070(4) 0.018(2) 0.022(2) 0.010(2) 0.010(2)
C25 0.020(2) 0.034(3) 0.016(2) -0.0053(18) 0.0058(18) -0.0083(19)
C26 0.023(2) 0.044(3) 0.019(2) 0.004(2) -0.0004(19) 0.005(2)
C27 0.028(3) 0.055(3) 0.018(2) -0.006(2) 0.007(2) -0.007(2)
C28 0.039(3) 0.020(2) 0.024(2) -0.0081(19) 0.016(2) 0.003(2)
C29 0.070(4) 0.022(3) 0.057(3) -0.010(2) 0.037(3) -0.010(3)
C30 0.052(3) 0.034(3) 0.033(3) 0.002(2) 0.018(2) 0.020(2)
C31 0.016(2) 0.015(2) 0.018(2) -0.0008(16) 0.0100(17) -0.0046(16)
C32 0.012(2) 0.042(3) 0.025(2) 0.000(2) 0.0082(18) -0.0061(19)
C33 0.023(2) 0.029(2) 0.023(2) -0.0048(19) 0.0135(19) -0.0058(19)
C34 0.019(2) 0.0126(19) 0.0126(19) 0.0004(15) 0.0057(16) -0.0004(16)
C35 0.020(2) 0.019(2) 0.021(2) 0.0028(17) 0.0057(18) 0.0016(17)
C36 0.012(2) 0.029(2) 0.019(2) 0.0019(18) 0.0031(17) -0.0001(17)
C37 0.025(2) 0.017(2) 0.024(2) 0.0052(17) 0.0140(19) 0.0028(17)
C38 0.032(3) 0.021(2) 0.033(3) -0.0058(19) 0.012(2) -0.0043(19)
C39 0.038(3) 0.022(2) 0.039(3) 0.001(2) 0.013(2) 0.009(2)
C40 0.030(3) 0.035(3) 0.014(2) 0.0066(19) 0.0074(19) 0.019(2)
C41 0.064(4) 0.043(3) 0.019(2) -0.006(2) -0.004(2) 0.016(3)
C42 0.040(3) 0.097(4) 0.019(2) 0.022(3) 0.019(2) 0.042(3)
C43 0.016(2) 0.023(2) 0.021(2) 0.0048(17) 0.0108(17) 0.0031(17)
C44 0.024(2) 0.028(3) 0.053(3) 0.011(2) 0.018(2) -0.001(2)
C45 0.020(2) 0.029(2) 0.032(2) 0.006(2) 0.0111(19) 0.0068(19)
C46 0.020(2) 0.017(2) 0.014(2) 0.0023(16) 0.0042(17) 0.0048(17)
C47 0.044(3) 0.024(2) 0.017(2) -0.0021(18) 0.009(2) 0.005(2)
C48 0.023(2) 0.020(2) 0.027(2) -0.0019(18) 0.0054(19) -0.0036(18)
C49 0.020(2) 0.023(2) 0.025(2) 0.0058(18) 0.0123(18) 0.0072(18)
C50 0.023(2) 0.026(2) 0.032(3) 0.001(2) 0.011(2) 0.0072(19)
C51 0.026(2) 0.040(3) 0.026(2) 0.006(2) 0.008(2) 0.018(2)
C52 0.025(2) 0.020(2) 0.024(2) -0.0055(18) 0.0107(19) 0.0033(18)
C53 0.037(3) 0.042(3) 0.030(3) -0.013(2) -0.003(2) 0.005(2)
C54 0.079(4) 0.041(3) 0.049(3) -0.026(3) 0.033(3) -0.029(3)
C55 0.013(2) 0.019(2) 0.018(2) -0.0023(16) 0.0086(16) -0.0011(16)
C56 0.025(3) 0.047(3) 0.029(3) -0.003(2) 0.007(2) -0.015(2)
C57 0.027(2) 0.024(2) 0.029(2) 0.0077(19) 0.015(2) 0.0006(19)
C58 0.018(2) 0.018(2) 0.015(2) 0.0008(16) 0.0048(17) -0.0006(17)
C59 0.027(2) 0.037(3) 0.025(2) -0.011(2) 0.007(2) 0.003(2)
C60 0.034(3) 0.030(3) 0.023(2) -0.0027(19) 0.011(2) -0.010(2)
C61 0.021(2) 0.023(2) 0.016(2) -0.0004(17) 0.0068(17) 0.0062(17)
C62 0.023(2) 0.050(3) 0.019(2) -0.003(2) 0.0054(19) 0.009(2)
C63 0.036(3) 0.042(3) 0.016(2) 0.005(2) 0.006(2) 0.006(2)
C64 0.016(2) 0.029(2) 0.017(2) 0.0069(18) 0.0078(17) 0.0035(18)
C65 0.017(2) 0.046(3) 0.024(2) 0.003(2) 0.0061(19) -0.001(2)
C66 0.020(2) 0.031(3) 0.026(2) 0.0051(19) 0.0094(19) 0.0034(19)
C67 0.023(2) 0.021(2) 0.033(3) -0.0007(19) 0.013(2) 0.0033(18)
C68 0.040(3) 0.024(3) 0.050(3) 0.003(2) 0.023(3) -0.001(2)
C69 0.038(3) 0.032(3) 0.036(3) -0.013(2) 0.019(2) -0.003(2)
C70 0.021(2) 0.027(2) 0.015(2) 0.0055(17) 0.0072(17) 0.0050(18)
C71 0.022(2) 0.034(3) 0.018(2) -0.0032(19) 0.0047(18) 0.000(2)
C72 0.022(2) 0.041(3) 0.021(2) 0.006(2) 0.0084(19) 0.007(2)
C73 0.048(3) 0.028(3) 0.027(3) -0.004(2) 0.004(2) -0.009(2)
Cl1 0.0424(8) 0.0377(8) 0.0622(9) -0.0104(6) 0.0077(7) 0.0013(6)
Cl2 0.0716(10) 0.0423(8) 0.0556(9) -0.0054(7) 0.0287(8) -0.0163(7)
Cl3 0.0703(9) 0.0299(7) 0.0270(6) 0.0014(5) 0.0128(6) 0.0039(6)
N1 0.0188(17) 0.0148(17) 0.0147(16) -0.0038(13) 0.0093(14) -0.0025(14)
N2 0.0145(17) 0.0152(17) 0.0166(17) 0.0005(13) 0.0074(14) -0.0013(13)
N3 0.0207(18) 0.0133(17) 0.0160(17) -0.0018(13) 0.0090(14) -0.0029(14)
N4 0.0161(17) 0.0191(18) 0.0134(16) 0.0009(14) 0.0060(13) 0.0054(14)
N5 0.0173(17) 0.0126(16) 0.0162(17) 0.0007(13) 0.0100(14) 0.0006(13)
N6 0.0181(18) 0.0234(19) 0.0187(17) 0.0030(14) 0.0121(15) 0.0082(14)
P1 0.0170(5) 0.0142(5) 0.0143(5) -0.0003(4) 0.0070(4) -0.0016(4)
P2 0.0177(5) 0.0165(5) 0.0139(5) -0.0017(4) 0.0074(4) -0.0030(4)
P3 0.0145(5) 0.0215(6) 0.0173(5) -0.0030(4) 0.0068(4) -0.0016(4)
P4 0.0143(5) 0.0178(6) 0.0127(5) -0.0003(4) 0.0067(4) -0.0015(4)
P5 0.0186(6) 0.0177(6) 0.0160(5) -0.0040(4) 0.0088(4) -0.0020(4)
P6 0.0134(5) 0.0128(5) 0.0136(5) -0.0006(4) 0.0060(4) -0.0007(4)
P7 0.0187(5) 0.0181(5) 0.0129(5) 0.0021(4) 0.0076(4) 0.0058(4)
P8 0.0140(5) 0.0153(5) 0.0127(5) 0.0026(4) 0.0062(4) 0.0020(4)
P9 0.0169(5) 0.0167(5) 0.0189(5) 0.0015(4) 0.0090(4) 0.0034(4)
P10 0.0134(5) 0.0142(5) 0.0136(5) 0.0008(4) 0.0063(4) 0.0014(4)
P11 0.0167(5) 0.0242(6) 0.0147(5) 0.0016(4) 0.0080(4) 0.0050(4)
P12 0.0170(5) 0.0201(6) 0.0155(5) 0.0010(4) 0.0080(4) 0.0039(4)
S1 0.0283(6) 0.0146(5) 0.0242(6) 0.0007(4) 0.0116(5) 0.0003(4)
S2 0.0195(5) 0.0210(5) 0.0159(5) -0.0032(4) 0.0085(4) -0.0030(4)
S3 0.0241(6) 0.0390(7) 0.0146(5) -0.0014(5) 0.0062(4) -0.0010(5)
S4 0.0146(5) 0.0201(5) 0.0179(5) 0.0008(4) 0.0086(4) -0.0009(4)
S5 0.0207(6) 0.0264(6) 0.0259(6) -0.0063(5) 0.0142(5) -0.0061(4)
S6 0.0165(5) 0.0139(5) 0.0153(5) 0.0005(4) 0.0062(4) 0.0000(4)
S7 0.0148(5) 0.0322(6) 0.0175(5) 0.0038(4) 0.0067(4) 0.0036(4)
S8 0.0164(5) 0.0167(5) 0.0143(5) 0.0010(4) 0.0060(4) 0.0016(4)
S9 0.0212(6) 0.0224(6) 0.0285(6) 0.0060(5) 0.0151(5) 0.0027(4)
S10 0.0200(5) 0.0212(5) 0.0170(5) 0.0052(4) 0.0090(4) 0.0078(4)
S11 0.0299(6) 0.0233(6) 0.0272(6) 0.0023(5) 0.0144(5) 0.0059(5)
S12 0.0165(5) 0.0266(6) 0.0158(5) -0.0003(4) 0.0073(4) 0.0047(4)

loop_
_atom_type_symbol
_atom_type_description
_atom_type_scat_dispersion_real
_atom_type_scat_dispersion_imag
_atom_type_scat_source
C C 0.0033 0.0016 'International Tables Vol C Tables 4.2.6.8 and 6.1.1.4'
H H 0.0000 0.0000 'International Tables Vol C Tables 4.2.6.8 and 6.1.1.4'
N N 0.0061 0.0033 'International Tables Vol C Tables 4.2.6.8 and 6.1.1.4'
P P 0.1023 0.0942 'International Tables Vol C Tables 4.2.6.8 and 6.1.1.4'
S S 0.1246 0.1234 'International Tables Vol C Tables 4.2.6.8 and 6.1.1.4'
Ag Ag -0.8971 1.1015 'International Tables Vol C Tables 4.2.6.8 and 6.1.1.4'
Cl Cl 0.1484 0.1585 'International Tables Vol C Tables 4.2.6.8 and 6.1.1.4'

loop_
_geom_angle_atom_site_label_1
_geom_angle_atom_site_label_2
_geom_angle_atom_site_label_3
_geom_angle
_geom_angle_site_symmetry_1
_geom_angle_site_symmetry_3
_geom_angle_publ_flag
S6 Ag1 S1 132.84(3) . . ?
S6 Ag1 S2 113.62(3) . . ?
S1 Ag1 S2 113.42(3) . . ?
S3 Ag2 S2 135.99(4) . . ?
S3 Ag2 S4 116.41(3) . . ?
S2 Ag2 S4 107.28(3) . . ?
S5 Ag3 S4 127.95(3) . . ?
S5 Ag3 S6 114.91(3) . . ?
S4 Ag3 S6 117.07(3) . . ?
S7 Ag4 S12 127.70(3) . . ?
S7 Ag4 S8 114.15(3) . . ?
S12 Ag4 S8 117.82(3) . . ?
S9 Ag5 S8 136.67(3) . . ?
S9 Ag5 S10 115.39(3) . . ?
S8 Ag5 S10 107.92(3) . . ?
S11 Ag6 S10 129.84(4) . . ?
S11 Ag6 S12 117.27(3) . . ?
S10 Ag6 S12 112.56(3) . . ?
C3 C1 C2 109.6(3) . . ?
C3 C1 P1 112.9(3) . . ?
C2 C1 P1 112.2(3) . . ?
C3 C1 H1 107.3 . . ?
C2 C1 H1 107.3 . . ?
P1 C1 H1 107.3 . . ?
C1 C2 H2A 109.5 . . ?
C1 C2 H2B 109.5 . . ?
H2A C2 H2B 109.5 . . ?
C1 C2 H2C 109.5 . . ?
H2A C2 H2C 109.5 . . ?
H2B C2 H2C 109.5 . . ?
C1 C3 H3A 109.5 . . ?
C1 C3 H3B 109.5 . . ?
H3A C3 H3B 109.5 . . ?
C1 C3 H3C 109.5 . . ?
H3A C3 H3C 109.5 . . ?
H3B C3 H3C 109.5 . . ?
C6 C4 C5 111.9(3) . . ?
C6 C4 P1 110.7(3) . . ?
C5 C4 P1 110.9(3) . . ?
C6 C4 H4 107.7 . . ?
C5 C4 H4 107.7 . . ?
P1 C4 H4 107.7 . . ?
C4 C5 H5A 109.5 . . ?
C4 C5 H5B 109.5 . . ?
H5A C5 H5B 109.5 . . ?
C4 C5 H5C 109.5 . . ?
H5A C5 H5C 109.5 . . ?
H5B C5 H5C 109.5 . . ?
C4 C6 H6A 109.5 . . ?
C4 C6 H6B 109.5 . . ?
H6A C6 H6B 109.5 . . ?
C4 C6 H6C 109.5 . . ?
H6A C6 H6C 109.5 . . ?
H6B C6 H6C 109.5 . . ?
C8 C7 C9 111.1(3) . . ?
C8 C7 P2 112.4(3) . . ?
C9 C7 P2 109.2(3) . . ?
C8 C7 H7 108.0 . . ?
C9 C7 H7 108.0 . . ?
P2 C7 H7 108.0 . . ?
C7 C8 H8A 109.5 . . ?
C7 C8 H8B 109.5 . . ?
H8A C8 H8B 109.5 . . ?
C7 C8 H8C 109.5 . . ?
H8A C8 H8C 109.5 . . ?
H8B C8 H8C 109.5 . . ?
C7 C9 H9A 109.5 . . ?
C7 C9 H9B 109.5 . . ?
H9A C9 H9B 109.5 . . ?
C7 C9 H9C 109.5 . . ?
H9A C9 H9C 109.5 . . ?
H9B C9 H9C 109.5 . . ?
C11 C10 C12 110.6(3) . . ?
C11 C10 P2 110.0(3) . . ?
C12 C10 P2 112.9(3) . . ?
C11 C10 H10 107.7 . . ?
C12 C10 H10 107.7 . . ?
P2 C10 H10 107.7 . . ?
C10 C11 H11A 109.5 . . ?
C10 C11 H11B 109.5 . . ?
H11A C11 H11B 109.5 . . ?
C10 C11 H11C 109.5 . . ?
H11A C11 H11C 109.5 . . ?
H11B C11 H11C 109.5 . . ?
C10 C12 H12A 109.5 . . ?
C10 C12 H12B 109.5 . . ?
H12A C12 H12B 109.5 . . ?
C10 C12 H12C 109.5 . . ?
H12A C12 H12C 109.5 . . ?
H12B C12 H12C 109.5 . . ?
C14 C13 C15 110.8(3) . . ?
C14 C13 P3 112.1(3) . . ?
C15 C13 P3 112.1(3) . . ?
C14 C13 H13 107.2 . . ?
C15 C13 H13 107.2 . . ?
P3 C13 H13 107.2 . . ?
C13 C14 H14A 109.5 . . ?
C13 C14 H14B 109.5 . . ?
H14A C14 H14B 109.5 . . ?
C13 C14 H14C 109.5 . . ?
H14A C14 H14C 109.5 . . ?
H14B C14 H14C 109.5 . . ?
C13 C15 H15A 109.5 . . ?
C13 C15 H15B 109.5 . . ?
H15A C15 H15B 109.5 . . ?
C13 C15 H15C 109.5 . . ?
H15A C15 H15C 109.5 . . ?
H15B C15 H15C 109.5 . . ?
C17 C16 C18 111.0(3) . . ?
C17 C16 P3 111.1(3) . . ?
C18 C16 P3 112.1(3) . . ?
C17 C16 H16 107.5 . . ?
C18 C16 H16 107.5 . . ?
P3 C16 H16 107.5 . . ?
C16 C17 H17A 109.5 . . ?
C16 C17 H17B 109.5 . . ?
H17A C17 H17B 109.5 . . ?
C16 C17 H17C 109.5 . . ?
H17A C17 H17C 109.5 . . ?
H17B C17 H17C 109.5 . . ?
C16 C18 H18A 109.5 . . ?
C16 C18 H18B 109.5 . . ?
H18A C18 H18B 109.5 . . ?
C16 C18 H18C 109.5 . . ?
H18A C18 H18C 109.5 . . ?
H18B C18 H18C 109.5 . . ?
C20 C19 C21 110.3(3) . . ?
C20 C19 P4 110.9(3) . . ?
C21 C19 P4 111.6(3) . . ?
C20 C19 H19 108.0 . . ?
C21 C19 H19 108.0 . . ?
P4 C19 H19 108.0 . . ?
C19 C20 H20A 109.5 . . ?
C19 C20 H20B 109.5 . . ?
H20A C20 H20B 109.5 . . ?
C19 C20 H20C 109.5 . . ?
H20A C20 H20C 109.5 . . ?
H20B C20 H20C 109.5 . . ?
C19 C21 H21A 109.5 . . ?
C19 C21 H21B 109.5 . . ?
H21A C21 H21B 109.5 . . ?
C19 C21 H21C 109.5 . . ?
H21A C21 H21C 109.5 . . ?
H21B C21 H21C 109.5 . . ?
C24 C22 C23 112.5(4) . . ?
C24 C22 P4 110.0(3) . . ?
C23 C22 P4 112.3(3) . . ?
C24 C22 H22 107.2 . . ?
C23 C22 H22 107.2 . . ?
P4 C22 H22 107.2 . . ?
C22 C23 H23A 109.5 . . ?
C22 C23 H23B 109.5 . . ?
H23A C23 H23B 109.5 . . ?
C22 C23 H23C 109.5 . . ?
H23A C23 H23C 109.5 . . ?
H23B C23 H23C 109.5 . . ?
C22 C24 H24A 109.5 . . ?
C22 C24 H24B 109.5 . . ?
H24A C24 H24B 109.5 . . ?
C22 C24 H24C 109.5 . . ?
H24A C24 H24C 109.5 . . ?
H24B C24 H24C 109.5 . . ?
C26 C25 C27 111.0(3) . . ?
C26 C25 P5 111.4(3) . . ?
C27 C25 P5 112.3(3) . . ?
C26 C25 H25 107.3 . . ?
C27 C25 H25 107.3 . . ?
P5 C25 H25 107.3 . . ?
C25 C26 H26A 109.5 . . ?
C25 C26 H26B 109.5 . . ?
H26A C26 H26B 109.5 . . ?
C25 C26 H26C 109.5 . . ?
H26A C26 H26C 109.5 . . ?
H26B C26 H26C 109.5 . . ?
C25 C27 H27A 109.5 . . ?
C25 C27 H27B 109.5 . . ?
H27A C27 H27B 109.5 . . ?
C25 C27 H27C 109.5 . . ?
H27A C27 H27C 109.5 . . ?
H27B C27 H27C 109.5 . . ?
C30 C28 C29 110.6(4) . . ?
C30 C28 P5 111.3(3) . . ?
C29 C28 P5 111.5(3) . . ?
C30 C28 H28 107.7 . . ?
C29 C28 H28 107.7 . . ?
P5 C28 H28 107.7 . . ?
C28 C29 H29A 109.5 . . ?
C28 C29 H29B 109.5 . . ?
H29A C29 H29B 109.5 . . ?
C28 C29 H29C 109.5 . . ?
H29A C29 H29C 109.5 . . ?
H29B C29 H29C 109.5 . . ?
C28 C30 H30A 109.5 . . ?
C28 C30 H30B 109.5 . . ?
H30A C30 H30B 109.5 . . ?
C28 C30 H30C 109.5 . . ?
H30A C30 H30C 109.5 . . ?
H30B C30 H30C 109.5 . . ?
C32 C31 C33 111.1(3) . . ?
C32 C31 P6 110.6(2) . . ?
C33 C31 P6 114.4(3) . . ?
C32 C31 H31 106.8 . . ?
C33 C31 H31 106.8 . . ?
P6 C31 H31 106.8 . . ?
C31 C32 H32A 109.5 . . ?
C31 C32 H32B 109.5 . . ?
H32A C32 H32B 109.5 . . ?
C31 C32 H32C 109.5 . . ?
H32A C32 H32C 109.5 . . ?
H32B C32 H32C 109.5 . . ?
C31 C33 H33A 109.5 . . ?
C31 C33 H33B 109.5 . . ?
H33A C33 H33B 109.5 . . ?
C31 C33 H33C 109.5 . . ?
H33A C33 H33C 109.5 . . ?
H33B C33 H33C 109.5 . . ?
C36 C34 C35 110.4(3) . . ?
C36 C34 P6 112.1(2) . . ?
C35 C34 P6 111.4(3) . . ?
C36 C34 H34 107.6 . . ?
C35 C34 H34 107.6 . . ?
P6 C34 H34 107.6 . . ?
C34 C35 H35A 109.5 . . ?
C34 C35 H35B 109.5 . . ?
H35A C35 H35B 109.5 . . ?
C34 C35 H35C 109.5 . . ?
H35A C35 H35C 109.5 . . ?
H35B C35 H35C 109.5 . . ?
C34 C36 H36A 109.5 . . ?
C34 C36 H36B 109.5 . . ?
H36A C36 H36B 109.5 . . ?
C34 C36 H36C 109.5 . . ?
H36A C36 H36C 109.5 . . ?
H36B C36 H36C 109.5 . . ?
C38 C37 C39 111.1(3) . . ?
C38 C37 P7 110.8(3) . . ?
C39 C37 P7 113.8(3) . . ?
C38 C37 H37 106.9 . . ?
C39 C37 H37 106.9 . . ?
P7 C37 H37 106.9 . . ?
C37 C38 H38A 109.5 . . ?
C37 C38 H38B 109.5 . . ?
H38A C38 H38B 109.5 . . ?
C37 C38 H38C 109.5 . . ?
H38A C38 H38C 109.5 . . ?
H38B C38 H38C 109.5 . . ?
C37 C39 H39A 109.5 . . ?
C37 C39 H39B 109.5 . . ?
H39A C39 H39B 109.5 . . ?
C37 C39 H39C 109.5 . . ?
H39A C39 H39C 109.5 . . ?
H39B C39 H39C 109.5 . . ?
C41 C40 C42 111.6(4) . . ?
C41 C40 P7 111.8(3) . . ?
C42 C40 P7 111.0(3) . . ?
C41 C40 H40 107.4 . . ?
C42 C40 H40 107.4 . . ?
P7 C40 H40 107.4 . . ?
C40 C41 H41A 109.5 . . ?
C40 C41 H41B 109.5 . . ?
H41A C41 H41B 109.5 . . ?
C40 C41 H41C 109.5 . . ?
H41A C41 H41C 109.5 . . ?
H41B C41 H41C 109.5 . . ?
C40 C42 H42A 109.5 . . ?
C40 C42 H42B 109.5 . . ?
H42A C42 H42B 109.5 . . ?
C40 C42 H42C 109.5 . . ?
H42A C42 H42C 109.5 . . ?
H42B C42 H42C 109.5 . . ?
C45 C43 C44 110.9(3) . . ?
C45 C43 P8 112.8(3) . . ?
C44 C43 P8 110.9(3) . . ?
C45 C43 H43 107.3 . . ?
C44 C43 H43 107.3 . . ?
P8 C43 H43 107.3 . . ?
C43 C44 H44A 109.5 . . ?
C43 C44 H44B 109.5 . . ?
H44A C44 H44B 109.5 . . ?
C43 C44 H44C 109.5 . . ?
H44A C44 H44C 109.5 . . ?
H44B C44 H44C 109.5 . . ?
C43 C45 H45A 109.5 . . ?
C43 C45 H45B 109.5 . . ?
H45A C45 H45B 109.5 . . ?
C43 C45 H45C 109.5 . . ?
H45A C45 H45C 109.5 . . ?
H45B C45 H45C 109.5 . . ?
C47 C46 C48 110.7(3) . . ?
C47 C46 P8 110.8(3) . . ?
C48 C46 P8 111.3(3) . . ?
C47 C46 H46 108.0 . . ?
C48 C46 H46 108.0 . . ?
P8 C46 H46 108.0 . . ?
C46 C47 H47A 109.5 . . ?
C46 C47 H47B 109.5 . . ?
H47A C47 H47B 109.5 . . ?
C46 C47 H47C 109.5 . . ?
H47A C47 H47C 109.5 . . ?
H47B C47 H47C 109.5 . . ?
C46 C48 H48A 109.5 . . ?
C46 C48 H48B 109.5 . . ?
H48A C48 H48B 109.5 . . ?
C46 C48 H48C 109.5 . . ?
H48A C48 H48C 109.5 . . ?
H48B C48 H48C 109.5 . . ?
C51 C49 C50 111.2(3) . . ?
C51 C49 P9 109.2(3) . . ?
C50 C49 P9 113.4(3) . . ?
C51 C49 H49 107.6 . . ?
C50 C49 H49 107.6 . . ?
P9 C49 H49 107.6 . . ?
C49 C50 H50A 109.5 . . ?
C49 C50 H50B 109.5 . . ?
H50A C50 H50B 109.5 . . ?
C49 C50 H50C 109.5 . . ?
H50A C50 H50C 109.5 . . ?
H50B C50 H50C 109.5 . . ?
C49 C51 H51A 109.5 . . ?
C49 C51 H51B 109.5 . . ?
H51A C51 H51B 109.5 . . ?
C49 C51 H51C 109.5 . . ?
H51A C51 H51C 109.5 . . ?
H51B C51 H51C 109.5 . . ?
C54 C52 C53 110.7(4) . . ?
C54 C52 P9 111.1(3) . . ?
C53 C52 P9 111.2(3) . . ?
C54 C52 H52 107.9 . . ?
C53 C52 H52 107.9 . . ?
P9 C52 H52 107.9 . . ?
C52 C53 H53A 109.5 . . ?
C52 C53 H53B 109.5 . . ?
H53A C53 H53B 109.5 . . ?
C52 C53 H53C 109.5 . . ?
H53A C53 H53C 109.5 . . ?
H53B C53 H53C 109.5 . . ?
C52 C54 H54A 109.5 . . ?
C52 C54 H54B 109.5 . . ?
H54A C54 H54B 109.5 . . ?
C52 C54 H54C 109.5 . . ?
H54A C54 H54C 109.5 . . ?
H54B C54 H54C 109.5 . . ?
C56 C55 C57 111.6(3) . . ?
C56 C55 P10 111.8(3) . . ?
C57 C55 P10 110.6(3) . . ?
C56 C55 H55 107.5 . . ?
C57 C55 H55 107.5 . . ?
P10 C55 H55 107.5 . . ?
C55 C56 H56A 109.5 . . ?
C55 C56 H56B 109.5 . . ?
H56A C56 H56B 109.5 . . ?
C55 C56 H56C 109.5 . . ?
H56A C56 H56C 109.5 . . ?
H56B C56 H56C 109.5 . . ?
C55 C57 H57A 109.5 . . ?
C55 C57 H57B 109.5 . . ?
H57A C57 H57B 109.5 . . ?
C55 C57 H57C 109.5 . . ?
H57A C57 H57C 109.5 . . ?
H57B C57 H57C 109.5 . . ?
C60 C58 C59 110.1(3) . . ?
C60 C58 P10 111.6(3) . . ?
C59 C58 P10 114.7(3) . . ?
C60 C58 H58 106.6 . . ?
C59 C58 H58 106.6 . . ?
P10 C58 H58 106.6 . . ?
C58 C59 H59A 109.5 . . ?
C58 C59 H59B 109.5 . . ?
H59A C59 H59B 109.5 . . ?
C58 C59 H59C 109.5 . . ?
H59A C59 H59C 109.5 . . ?
H59B C59 H59C 109.5 . . ?
C58 C60 H60A 109.5 . . ?
C58 C60 H60B 109.5 . . ?
H60A C60 H60B 109.5 . . ?
C58 C60 H60C 109.5 . . ?
H60A C60 H60C 109.5 . . ?
H60B C60 H60C 109.5 . . ?
C62 C61 C63 110.6(3) . . ?
C62 C61 P11 112.6(3) . . ?
C63 C61 P11 111.6(3) . . ?
C62 C61 H61 107.3 . . ?
C63 C61 H61 107.3 . . ?
P11 C61 H61 107.3 . . ?
C61 C62 H62A 109.5 . . ?
C61 C62 H62B 109.5 . . ?
H62A C62 H62B 109.5 . . ?
C61 C62 H62C 109.5 . . ?
H62A C62 H62C 109.5 . . ?
H62B C62 H62C 109.5 . . ?
C61 C63 H63A 109.5 . . ?
C61 C63 H63B 109.5 . . ?
H63A C63 H63B 109.5 . . ?
C61 C63 H63C 109.5 . . ?
H63A C63 H63C 109.5 . . ?
H63B C63 H63C 109.5 . . ?
C66 C64 C65 111.6(3) . . ?
C66 C64 P11 111.8(3) . . ?
C65 C64 P11 110.0(3) . . ?
C66 C64 H64 107.8 . . ?
C65 C64 H64 107.8 . . ?
P11 C64 H64 107.8 . . ?
C64 C65 H65A 109.5 . . ?
C64 C65 H65B 109.5 . . ?
H65A C65 H65B 109.5 . . ?
C64 C65 H65C 109.5 . . ?
H65A C65 H65C 109.5 . . ?
H65B C65 H65C 109.5 . . ?
C64 C66 H66A 109.5 . . ?
C64 C66 H66B 109.5 . . ?
H66A C66 H66B 109.5 . . ?
C64 C66 H66C 109.5 . . ?
H66A C66 H66C 109.5 . . ?
H66B C66 H66C 109.5 . . ?
C69 C67 C68 111.4(3) . . ?
C69 C67 P12 110.2(3) . . ?
C68 C67 P12 112.6(3) . . ?
C69 C67 H67 107.4 . . ?
C68 C67 H67 107.4 . . ?
P12 C67 H67 107.4 . . ?
C67 C68 H68A 109.5 . . ?
C67 C68 H68B 109.5 . . ?
H68A C68 H68B 109.5 . . ?
C67 C68 H68C 109.5 . . ?
H68A C68 H68C 109.5 . . ?
H68B C68 H68C 109.5 . . ?
C67 C69 H69A 109.5 . . ?
C67 C69 H69B 109.5 . . ?
H69A C69 H69B 109.5 . . ?
C67 C69 H69C 109.5 . . ?
H69A C69 H69C 109.5 . . ?
H69B C69 H69C 109.5 . . ?
C71 C70 C72 111.3(3) . . ?
C71 C70 P12 111.5(3) . . ?
C72 C70 P12 111.0(3) . . ?
C71 C70 H70 107.6 . . ?
C72 C70 H70 107.6 . . ?
P12 C70 H70 107.6 . . ?
C70 C71 H71A 109.5 . . ?
C70 C71 H71B 109.5 . . ?
H71A C71 H71B 109.5 . . ?
C70 C71 H71C 109.5 . . ?
H71A C71 H71C 109.5 . . ?
H71B C71 H71C 109.5 . . ?
C70 C72 H72A 109.5 . . ?
C70 C72 H72B 109.5 . . ?
H72A C72 H72B 109.5 . . ?
C70 C72 H72C 109.5 . . ?
H72A C72 H72C 109.5 . . ?
H72B C72 H72C 109.5 . . ?
Cl1 C73 Cl3 110.5(2) . . ?
Cl1 C73 Cl2 110.5(2) . . ?
Cl3 C73 Cl2 110.4(3) . . ?
Cl1 C73 H73 108.4 . . ?
Cl3 C73 H73 108.4 . . ?
Cl2 C73 H73 108.4 . . ?
P2 N1 P1 141.0(2) . . ?
P4 N2 P3 144.3(2) . . ?
P6 N3 P5 144.2(2) . . ?
P8 N4 P7 143.6(2) . . ?
P10 N5 P9 144.2(2) . . ?
P12 N6 P11 144.6(2) . . ?
N1 P1 C1 107.64(17) . . ?
N1 P1 C4 106.54(17) . . ?
C1 P1 C4 104.78(17) . . ?
N1 P1 S1 120.09(12) . . ?
C1 P1 S1 109.66(13) . . ?
C4 P1 S1 107.07(13) . . ?
N1 P2 C7 110.72(17) . . ?
N1 P2 C10 105.49(16) . . ?
C7 P2 C10 106.26(18) . . ?
N1 P2 S2 116.49(12) . . ?
C7 P2 S2 111.07(13) . . ?
C10 P2 S2 106.03(13) . . ?
N2 P3 C16 106.81(17) . . ?
N2 P3 C13 108.12(17) . . ?
C16 P3 C13 105.60(19) . . ?
N2 P3 S3 119.43(12) . . ?
C16 P3 S3 106.27(14) . . ?
C13 P3 S3 109.74(13) . . ?
N2 P4 C19 110.72(17) . . ?
N2 P4 C22 106.70(17) . . ?
C19 P4 C22 106.37(19) . . ?
N2 P4 S4 117.18(12) . . ?
C19 P4 S4 108.85(13) . . ?
C22 P4 S4 106.40(14) . . ?
N3 P5 C28 104.91(17) . . ?
N3 P5 C25 110.21(17) . . ?
C28 P5 C25 104.60(19) . . ?
N3 P5 S5 118.47(12) . . ?
C28 P5 S5 108.48(14) . . ?
C25 P5 S5 109.20(14) . . ?
N3 P6 C34 111.80(17) . . ?
N3 P6 C31 104.97(16) . . ?
C34 P6 C31 105.99(16) . . ?
N3 P6 S6 115.99(12) . . ?
C34 P6 S6 108.32(12) . . ?
C31 P6 S6 109.25(13) . . ?
N4 P7 C40 106.16(17) . . ?
N4 P7 C37 107.67(17) . . ?
C40 P7 C37 105.79(19) . . ?
N4 P7 S7 119.83(12) . . ?
C40 P7 S7 106.72(14) . . ?
C37 P7 S7 109.79(13) . . ?
N4 P8 C43 106.82(17) . . ?
N4 P8 C46 110.28(17) . . ?
C43 P8 C46 106.04(17) . . ?
N4 P8 S8 116.46(12) . . ?
C43 P8 S8 107.01(13) . . ?
C46 P8 S8 109.65(12) . . ?
N5 P9 C49 104.76(16) . . ?
N5 P9 C52 107.84(17) . . ?
C49 P9 C52 107.07(18) . . ?
N5 P9 S9 120.63(12) . . ?
C49 P9 S9 106.80(14) . . ?
C52 P9 S9 108.97(14) . . ?
N5 P10 C55 107.51(17) . . ?
N5 P10 C58 109.79(17) . . ?
C55 P10 C58 105.41(17) . . ?
N5 P10 S10 114.03(12) . . ?
C55 P10 S10 108.59(13) . . ?
C58 P10 S10 111.07(13) . . ?
N6 P11 C64 106.66(17) . . ?
N6 P11 C61 108.60(18) . . ?
C64 P11 C61 104.81(17) . . ?
N6 P11 S11 119.55(12) . . ?
C64 P11 S11 106.83(14) . . ?
C61 P11 S11 109.40(13) . . ?
N6 P12 C70 110.52(18) . . ?
N6 P12 C67 106.85(17) . . ?
C70 P12 C67 106.44(18) . . ?
N6 P12 S12 116.11(12) . . ?
C70 P12 S12 109.88(13) . . ?
C67 P12 S12 106.48(14) . . ?
P1 S1 Ag1 97.05(5) . . ?
P2 S2 Ag2 110.51(5) . . ?
P2 S2 Ag1 102.19(5) . . ?
Ag2 S2 Ag1 104.73(4) . . ?
P3 S3 Ag2 96.92(5) . . ?
P4 S4 Ag3 109.94(5) . . ?
P4 S4 Ag2 100.61(5) . . ?
Ag3 S4 Ag2 107.22(4) . . ?
P5 S5 Ag3 100.26(5) . . ?
P6 S6 Ag1 104.50(5) . . ?
P6 S6 Ag3 97.91(4) . . ?
Ag1 S6 Ag3 109.37(4) . . ?
P7 S7 Ag4 99.93(5) . . ?
P8 S8 Ag5 104.74(5) . . ?
P8 S8 Ag4 102.34(5) . . ?
Ag5 S8 Ag4 108.11(4) . . ?
P9 S9 Ag5 100.26(5) . . ?
P10 S10 Ag6 107.73(5) . . ?
P10 S10 Ag5 97.98(5) . . ?
Ag6 S10 Ag5 127.98(4) . . ?
P11 S11 Ag6 99.41(5) . . ?
P12 S12 Ag4 111.27(5) . . ?
P12 S12 Ag6 97.55(5) . . ?
Ag4 S12 Ag6 97.71(3) . . ?

loop_
_geom_bond_atom_site_label_1
_geom_bond_atom_site_label_2
_geom_bond_distance
_geom_bond_site_symmetry_2
_geom_bond_publ_flag
Ag1 S6 2.4667(10) . ?
Ag1 S1 2.4681(10) . ?
Ag1 S2 2.5108(10) . ?
Ag2 S3 2.4350(11) . ?
Ag2 S2 2.4471(10) . ?
Ag2 S4 2.5343(10) . ?
Ag3 S5 2.4708(11) . ?
Ag3 S4 2.4859(10) . ?
Ag3 S6 2.5375(9) . ?
Ag4 S7 2.4542(10) . ?
Ag4 S12 2.4619(10) . ?
Ag4 S8 2.5139(10) . ?
Ag5 S9 2.4305(10) . ?
Ag5 S8 2.4662(10) . ?
Ag5 S10 2.5442(10) . ?
Ag6 S11 2.4320(11) . ?
Ag6 S10 2.4501(10) . ?
Ag6 S12 2.5185(11) . ?
C1 C3 1.525(5) . ?
C1 C2 1.527(5) . ?
C1 P1 1.826(4) . ?
C1 H1 1.0000 . ?
C2 H2A 0.9800 . ?
C2 H2B 0.9800 . ?
C2 H2C 0.9800 . ?
C3 H3A 0.9800 . ?
C3 H3B 0.9800 . ?
C3 H3C 0.9800 . ?
C4 C6 1.521(5) . ?
C4 C5 1.528(5) . ?
C4 P1 1.835(4) . ?
C4 H4 1.0000 . ?
C5 H5A 0.9800 . ?
C5 H5B 0.9800 . ?
C5 H5C 0.9800 . ?
C6 H6A 0.9800 . ?
C6 H6B 0.9800 . ?
C6 H6C 0.9800 . ?
C7 C8 1.522(5) . ?
C7 C9 1.536(5) . ?
C7 P2 1.821(4) . ?
C7 H7 1.0000 . ?
C8 H8A 0.9800 . ?
C8 H8B 0.9800 . ?
C8 H8C 0.9800 . ?
C9 H9A 0.9800 . ?
C9 H9B 0.9800 . ?
C9 H9C 0.9800 . ?
C10 C11 1.534(5) . ?
C10 C12 1.537(5) . ?
C10 P2 1.823(4) . ?
C10 H10 1.0000 . ?
C11 H11A 0.9800 . ?
C11 H11B 0.9800 . ?
C11 H11C 0.9800 . ?
C12 H12A 0.9800 . ?
C12 H12B 0.9800 . ?
C12 H12C 0.9800 . ?
C13 C14 1.525(5) . ?
C13 C15 1.530(5) . ?
C13 P3 1.828(4) . ?
C13 H13 1.0000 . ?
C14 H14A 0.9800 . ?
C14 H14B 0.9800 . ?
C14 H14C 0.9800 . ?
C15 H15A 0.9800 . ?
C15 H15B 0.9800 . ?
C15 H15C 0.9800 . ?
C16 C17 1.521(6) . ?
C16 C18 1.542(5) . ?
C16 P3 1.825(4) . ?
C16 H16 1.0000 . ?
C17 H17A 0.9800 . ?
C17 H17B 0.9800 . ?
C17 H17C 0.9800 . ?
C18 H18A 0.9800 . ?
C18 H18B 0.9800 . ?
C18 H18C 0.9800 . ?
C19 C20 1.521(5) . ?
C19 C21 1.534(5) . ?
C19 P4 1.815(4) . ?
C19 H19 1.0000 . ?
C20 H20A 0.9800 . ?
C20 H20B 0.9800 . ?
C20 H20C 0.9800 . ?
C21 H21A 0.9800 . ?
C21 H21B 0.9800 . ?
C21 H21C 0.9800 . ?
C22 C24 1.517(6) . ?
C22 C23 1.528(5) . ?
C22 P4 1.821(4) . ?
C22 H22 1.0000 . ?
C23 H23A 0.9800 . ?
C23 H23B 0.9800 . ?
C23 H23C 0.9800 . ?
C24 H24A 0.9800 . ?
C24 H24B 0.9800 . ?
C24 H24C 0.9800 . ?
C25 C26 1.522(5) . ?
C25 C27 1.527(5) . ?
C25 P5 1.831(4) . ?
C25 H25 1.0000 . ?
C26 H26A 0.9800 . ?
C26 H26B 0.9800 . ?
C26 H26C 0.9800 . ?
C27 H27A 0.9800 . ?
C27 H27B 0.9800 . ?
C27 H27C 0.9800 . ?
C28 C30 1.515(6) . ?
C28 C29 1.535(6) . ?
C28 P5 1.823(4) . ?
C28 H28 1.0000 . ?
C29 H29A 0.9800 . ?
C29 H29B 0.9800 . ?
C29 H29C 0.9800 . ?
C30 H30A 0.9800 . ?
C30 H30B 0.9800 . ?
C30 H30C 0.9800 . ?
C31 C32 1.521(5) . ?
C31 C33 1.528(5) . ?
C31 P6 1.835(3) . ?
C31 H31 1.0000 . ?
C32 H32A 0.9800 . ?
C32 H32B 0.9800 . ?
C32 H32C 0.9800 . ?
C33 H33A 0.9800 . ?
C33 H33B 0.9800 . ?
C33 H33C 0.9800 . ?
C34 C36 1.528(5) . ?
C34 C35 1.529(5) . ?
C34 P6 1.832(4) . ?
C34 H34 1.0000 . ?
C35 H35A 0.9800 . ?
C35 H35B 0.9800 . ?
C35 H35C 0.9800 . ?
C36 H36A 0.9800 . ?
C36 H36B 0.9800 . ?
C36 H36C 0.9800 . ?
C37 C38 1.525(5) . ?
C37 C39 1.532(5) . ?
C37 P7 1.827(4) . ?
C37 H37 1.0000 . ?
C38 H38A 0.9800 . ?
C38 H38B 0.9800 . ?
C38 H38C 0.9800 . ?
C39 H39A 0.9800 . ?
C39 H39B 0.9800 . ?
C39 H39C 0.9800 . ?
C40 C41 1.527(6) . ?
C40 C42 1.535(5) . ?
C40 P7 1.820(4) . ?
C40 H40 1.0000 . ?
C41 H41A 0.9800 . ?
C41 H41B 0.9800 . ?
C41 H41C 0.9800 . ?
C42 H42A 0.9800 . ?
C42 H42B 0.9800 . ?
C42 H42C 0.9800 . ?
C43 C45 1.530(5) . ?
C43 C44 1.531(5) . ?
C43 P8 1.819(4) . ?
C43 H43 1.0000 . ?
C44 H44A 0.9800 . ?
C44 H44B 0.9800 . ?
C44 H44C 0.9800 . ?
C45 H45A 0.9800 . ?
C45 H45B 0.9800 . ?
C45 H45C 0.9800 . ?
C46 C47 1.531(5) . ?
C46 C48 1.534(5) . ?
C46 P8 1.821(4) . ?
C46 H46 1.0000 . ?
C47 H47A 0.9800 . ?
C47 H47B 0.9800 . ?
C47 H47C 0.9800 . ?
C48 H48A 0.9800 . ?
C48 H48B 0.9800 . ?
C48 H48C 0.9800 . ?
C49 C51 1.530(5) . ?
C49 C50 1.532(5) . ?
C49 P9 1.820(4) . ?
C49 H49 1.0000 . ?
C50 H50A 0.9800 . ?
C50 H50B 0.9800 . ?
C50 H50C 0.9800 . ?
C51 H51A 0.9800 . ?
C51 H51B 0.9800 . ?
C51 H51C 0.9800 . ?
C52 C54 1.522(6) . ?
C52 C53 1.528(5) . ?
C52 P9 1.825(4) . ?
C52 H52 1.0000 . ?
C53 H53A 0.9800 . ?
C53 H53B 0.9800 . ?
C53 H53C 0.9800 . ?
C54 H54A 0.9800 . ?
C54 H54B 0.9800 . ?
C54 H54C 0.9800 . ?
C55 C56 1.518(5) . ?
C55 C57 1.519(5) . ?
C55 P10 1.828(4) . ?
C55 H55 1.0000 . ?
C56 H56A 0.9800 . ?
C56 H56B 0.9800 . ?
C56 H56C 0.9800 . ?
C57 H57A 0.9800 . ?
C57 H57B 0.9800 . ?
C57 H57C 0.9800 . ?
C58 C60 1.528(5) . ?
C58 C59 1.531(5) . ?
C58 P10 1.829(4) . ?
C58 H58 1.0000 . ?
C59 H59A 0.9800 . ?
C59 H59B 0.9800 . ?
C59 H59C 0.9800 . ?
C60 H60A 0.9800 . ?
C60 H60B 0.9800 . ?
C60 H60C 0.9800 . ?
C61 C62 1.520(5) . ?
C61 C63 1.539(5) . ?
C61 P11 1.828(4) . ?
C61 H61 1.0000 . ?
C62 H62A 0.9800 . ?
C62 H62B 0.9800 . ?
C62 H62C 0.9800 . ?
C63 H63A 0.9800 . ?
C63 H63B 0.9800 . ?
C63 H63C 0.9800 . ?
C64 C66 1.527(5) . ?
C64 C65 1.530(5) . ?
C64 P11 1.827(4) . ?
C64 H64 1.0000 . ?
C65 H65A 0.9800 . ?
C65 H65B 0.9800 . ?
C65 H65C 0.9800 . ?
C66 H66A 0.9800 . ?
C66 H66B 0.9800 . ?
C66 H66C 0.9800 . ?
C67 C69 1.525(5) . ?
C67 C68 1.532(5) . ?
C67 P12 1.830(4) . ?
C67 H67 1.0000 . ?
C68 H68A 0.9800 . ?
C68 H68B 0.9800 . ?
C68 H68C 0.9800 . ?
C69 H69A 0.9800 . ?
C69 H69B 0.9800 . ?
C69 H69C 0.9800 . ?
C70 C71 1.523(5) . ?
C70 C72 1.531(5) . ?
C70 P12 1.827(4) . ?
C70 H70 1.0000 . ?
C71 H71A 0.9800 . ?
C71 H71B 0.9800 . ?
C71 H71C 0.9800 . ?
C72 H72A 0.9800 . ?
C72 H72B 0.9800 . ?
C72 H72C 0.9800 . ?
C73 Cl1 1.747(4) . ?
C73 Cl3 1.751(4) . ?
C73 Cl2 1.760(5) . ?
C73 H73 1.0000 . ?
N1 P2 1.586(3) . ?
N1 P1 1.594(3) . ?
N2 P4 1.577(3) . ?
N2 P3 1.592(3) . ?
N3 P6 1.580(3) . ?
N3 P5 1.593(3) . ?
N4 P8 1.575(3) . ?
N4 P7 1.592(3) . ?
N5 P10 1.578(3) . ?
N5 P9 1.589(3) . ?
N6 P12 1.578(3) . ?
N6 P11 1.594(3) . ?
P1 S1 2.0101(14) . ?
P2 S2 2.0452(13) . ?
P3 S3 2.0175(14) . ?
P4 S4 2.0521(13) . ?
P5 S5 2.0160(14) . ?
P6 S6 2.0508(13) . ?
P7 S7 2.0130(14) . ?
P8 S8 2.0512(13) . ?
P9 S9 2.0186(14) . ?
P10 S10 2.0335(13) . ?
P11 S11 2.0202(15) . ?
P12 S12 2.0576(14) . ?

loop_
_geom_torsion_atom_site_label_1
_geom_torsion_atom_site_label_2
_geom_torsion_atom_site_label_3
_geom_torsion_atom_site_label_4
_geom_torsion
_geom_torsion_site_symmetry_1
_geom_torsion_site_symmetry_2
_geom_torsion_site_symmetry_3
_geom_torsion_site_symmetry_4
_geom_torsion_publ_flag
P2 N1 P1 C1 105.1(3) . . . . ?
P2 N1 P1 C4 -142.9(3) . . . . ?
P2 N1 P1 S1 -21.2(4) . . . . ?
C3 C1 P1 N1 173.6(3) . . . . ?
C2 C1 P1 N1 -61.9(3) . . . . ?
C3 C1 P1 C4 60.5(3) . . . . ?
C2 C1 P1 C4 -175.0(3) . . . . ?
C3 C1 P1 S1 -54.2(3) . . . . ?
C2 C1 P1 S1 70.4(3) . . . . ?
C6 C4 P1 N1 73.9(3) . . . . ?
C5 C4 P1 N1 -50.9(3) . . . . ?
C6 C4 P1 C1 -172.2(3) . . . . ?
C5 C4 P1 C1 63.0(3) . . . . ?
C6 C4 P1 S1 -55.8(3) . . . . ?
C5 C4 P1 S1 179.4(3) . . . . ?
P1 N1 P2 C7 90.9(3) . . . . ?
P1 N1 P2 C10 -154.5(3) . . . . ?
P1 N1 P2 S2 -37.2(4) . . . . ?
C8 C7 P2 N1 -66.8(3) . . . . ?
C9 C7 P2 N1 57.0(3) . . . . ?
C8 C7 P2 C10 179.1(3) . . . . ?
C9 C7 P2 C10 -57.1(3) . . . . ?
C8 C7 P2 S2 64.3(3) . . . . ?
C9 C7 P2 S2 -172.0(2) . . . . ?
C11 C10 P2 N1 66.5(3) . . . . ?
C12 C10 P2 N1 -169.4(3) . . . . ?
C11 C10 P2 C7 -175.9(3) . . . . ?
C12 C10 P2 C7 -51.8(3) . . . . ?
C11 C10 P2 S2 -57.6(3) . . . . ?
C12 C10 P2 S2 66.4(3) . . . . ?
P4 N2 P3 C16 -149.5(3) . . . . ?
P4 N2 P3 C13 97.3(4) . . . . ?
P4 N2 P3 S3 -29.1(4) . . . . ?
C17 C16 P3 N2 62.6(3) . . . . ?
C18 C16 P3 N2 -62.2(3) . . . . ?
C17 C16 P3 C13 177.5(3) . . . . ?
C18 C16 P3 C13 52.8(3) . . . . ?
C17 C16 P3 S3 -65.9(3) . . . . ?
C18 C16 P3 S3 169.3(3) . . . . ?
C14 C13 P3 N2 -64.7(3) . . . . ?
C15 C13 P3 N2 170.1(3) . . . . ?
C14 C13 P3 C16 -178.7(3) . . . . ?
C15 C13 P3 C16 56.0(3) . . . . ?
C14 C13 P3 S3 67.1(3) . . . . ?
C15 C13 P3 S3 -58.1(3) . . . . ?
P3 N2 P4 C19 99.1(4) . . . . ?
P3 N2 P4 C22 -145.6(3) . . . . ?
P3 N2 P4 S4 -26.5(4) . . . . ?
C20 C19 P4 N2 -64.6(3) . . . . ?
C21 C19 P4 N2 58.8(3) . . . . ?
C20 C19 P4 C22 179.8(3) . . . . ?
C21 C19 P4 C22 -56.8(3) . . . . ?
C20 C19 P4 S4 65.6(3) . . . . ?
C21 C19 P4 S4 -171.1(3) . . . . ?
C24 C22 P4 N2 60.9(3) . . . . ?
C23 C22 P4 N2 -173.0(3) . . . . ?
C24 C22 P4 C19 179.1(3) . . . . ?
C23 C22 P4 C19 -54.7(4) . . . . ?
C24 C22 P4 S4 -65.0(3) . . . . ?
C23 C22 P4 S4 61.2(3) . . . . ?
P6 N3 P5 C28 -152.3(4) . . . . ?
P6 N3 P5 C25 95.6(4) . . . . ?
P6 N3 P5 S5 -31.2(4) . . . . ?
C30 C28 P5 N3 67.4(3) . . . . ?
C29 C28 P5 N3 -56.7(3) . . . . ?
C30 C28 P5 C25 -176.6(3) . . . . ?
C29 C28 P5 C25 59.4(3) . . . . ?
C30 C28 P5 S5 -60.1(3) . . . . ?
C29 C28 P5 S5 175.8(3) . . . . ?
C26 C25 P5 N3 -59.8(3) . . . . ?
C27 C25 P5 N3 175.0(3) . . . . ?
C26 C25 P5 C28 -172.1(3) . . . . ?
C27 C25 P5 C28 62.7(3) . . . . ?
C26 C25 P5 S5 72.0(3) . . . . ?
C27 C25 P5 S5 -53.2(3) . . . . ?
P5 N3 P6 C34 96.7(4) . . . . ?
P5 N3 P6 C31 -148.9(3) . . . . ?
P5 N3 P6 S6 -28.2(4) . . . . ?
C36 C34 P6 N3 -69.4(3) . . . . ?
C35 C34 P6 N3 54.9(3) . . . . ?
C36 C34 P6 C31 176.8(3) . . . . ?
C35 C34 P6 C31 -58.9(3) . . . . ?
C36 C34 P6 S6 59.6(3) . . . . ?
C35 C34 P6 S6 -176.1(2) . . . . ?
C32 C31 P6 N3 61.3(3) . . . . ?
C33 C31 P6 N3 -172.3(3) . . . . ?
C32 C31 P6 C34 179.8(3) . . . . ?
C33 C31 P6 C34 -53.9(3) . . . . ?
C32 C31 P6 S6 -63.7(3) . . . . ?
C33 C31 P6 S6 62.6(3) . . . . ?
P8 N4 P7 C40 147.5(3) . . . . ?
P8 N4 P7 C37 -99.6(4) . . . . ?
P8 N4 P7 S7 26.7(4) . . . . ?
C41 C40 P7 N4 -73.3(3) . . . . ?
C42 C40 P7 N4 52.0(4) . . . . ?
C41 C40 P7 C37 172.5(3) . . . . ?
C42 C40 P7 C37 -62.2(3) . . . . ?
C41 C40 P7 S7 55.6(3) . . . . ?
C42 C40 P7 S7 -179.1(3) . . . . ?
C38 C37 P7 N4 62.6(3) . . . . ?
C39 C37 P7 N4 -171.4(3) . . . . ?
C38 C37 P7 C40 175.7(3) . . . . ?
C39 C37 P7 C40 -58.3(3) . . . . ?
C38 C37 P7 S7 -69.5(3) . . . . ?
C39 C37 P7 S7 56.5(3) . . . . ?
P7 N4 P8 C43 147.2(3) . . . . ?
P7 N4 P8 C46 -98.0(4) . . . . ?
P7 N4 P8 S8 27.7(4) . . . . ?
C45 C43 P8 N4 172.6(3) . . . . ?
C44 C43 P8 N4 -62.3(3) . . . . ?
C45 C43 P8 C46 54.9(3) . . . . ?
C44 C43 P8 C46 -179.9(3) . . . . ?
C45 C43 P8 S8 -62.1(3) . . . . ?
C44 C43 P8 S8 63.1(3) . . . . ?
C47 C46 P8 N4 -58.5(3) . . . . ?
C48 C46 P8 N4 65.1(3) . . . . ?
C47 C46 P8 C43 56.7(3) . . . . ?
C48 C46 P8 C43 -179.7(3) . . . . ?
C47 C46 P8 S8 172.0(2) . . . . ?
C48 C46 P8 S8 -64.4(3) . . . . ?
P10 N5 P9 C49 -139.3(3) . . . . ?
P10 N5 P9 C52 106.9(4) . . . . ?
P10 N5 P9 S9 -19.1(4) . . . . ?
C51 C49 P9 N5 58.6(3) . . . . ?
C50 C49 P9 N5 -176.8(3) . . . . ?
C51 C49 P9 C52 172.9(3) . . . . ?
C50 C49 P9 C52 -62.5(3) . . . . ?
C51 C49 P9 S9 -70.5(3) . . . . ?
C50 C49 P9 S9 54.1(3) . . . . ?
C54 C52 P9 N5 43.2(4) . . . . ?
C53 C52 P9 N5 -80.5(3) . . . . ?
C54 C52 P9 C49 -69.1(3) . . . . ?
C53 C52 P9 C49 167.2(3) . . . . ?
C54 C52 P9 S9 175.8(3) . . . . ?
C53 C52 P9 S9 52.0(3) . . . . ?
P9 N5 P10 C55 -158.9(3) . . . . ?
P9 N5 P10 C58 86.9(4) . . . . ?
P9 N5 P10 S10 -38.5(4) . . . . ?
C56 C55 P10 N5 72.1(3) . . . . ?
C57 C55 P10 N5 -53.0(3) . . . . ?
C56 C55 P10 C58 -170.8(3) . . . . ?
C57 C55 P10 C58 64.1(3) . . . . ?
C56 C55 P10 S10 -51.8(3) . . . . ?
C57 C55 P10 S10 -176.9(2) . . . . ?
C60 C58 P10 N5 -72.2(3) . . . . ?
C59 C58 P10 N5 161.7(3) . . . . ?
C60 C58 P10 C55 172.3(3) . . . . ?
C59 C58 P10 C55 46.2(3) . . . . ?
C60 C58 P10 S10 54.9(3) . . . . ?
C59 C58 P10 S10 -71.2(3) . . . . ?
P12 N6 P11 C64 152.9(4) . . . . ?
P12 N6 P11 C61 -94.6(4) . . . . ?
P12 N6 P11 S11 31.8(4) . . . . ?
C66 C64 P11 N6 60.0(3) . . . . ?
C65 C64 P11 N6 -64.5(3) . . . . ?
C66 C64 P11 C61 -55.1(3) . . . . ?
C65 C64 P11 C61 -179.6(3) . . . . ?
C66 C64 P11 S11 -171.1(2) . . . . ?
C65 C64 P11 S11 64.4(3) . . . . ?
C62 C61 P11 N6 65.1(3) . . . . ?
C63 C61 P11 N6 -169.9(3) . . . . ?
C62 C61 P11 C64 178.8(3) . . . . ?
C63 C61 P11 C64 -56.2(3) . . . . ?
C62 C61 P11 S11 -66.9(3) . . . . ?
C63 C61 P11 S11 58.1(3) . . . . ?
P11 N6 P12 C70 -101.4(4) . . . . ?
P11 N6 P12 C67 143.2(4) . . . . ?
P11 N6 P12 S12 24.6(4) . . . . ?
C71 C70 P12 N6 63.6(3) . . . . ?
C72 C70 P12 N6 -61.1(3) . . . . ?
C71 C70 P12 C67 179.3(3) . . . . ?
C72 C70 P12 C67 54.5(3) . . . . ?
C71 C70 P12 S12 -65.8(3) . . . . ?
C72 C70 P12 S12 169.5(2) . . . . ?
C69 C67 P12 N6 -61.8(3) . . . . ?
C68 C67 P12 N6 173.1(3) . . . . ?
C69 C67 P12 C70 -179.9(3) . . . . ?
C68 C67 P12 C70 55.0(3) . . . . ?
C69 C67 P12 S12 62.9(3) . . . . ?
C68 C67 P12 S12 -62.2(3) . . . . ?
N1 P1 S1 Ag1 50.13(14) . . . . ?
C1 P1 S1 Ag1 -75.24(13) . . . . ?
C4 P1 S1 Ag1 171.61(13) . . . . ?
S6 Ag1 S1 P1 142.33(5) . . . . ?
S2 Ag1 S1 P1 -33.29(6) . . . . ?
N1 P2 S2 Ag2 148.09(13) . . . . ?
C7 P2 S2 Ag2 20.09(15) . . . . ?
C10 P2 S2 Ag2 -94.93(14) . . . . ?
N1 P2 S2 Ag1 37.08(14) . . . . ?
C7 P2 S2 Ag1 -90.92(14) . . . . ?
C10 P2 S2 Ag1 154.06(13) . . . . ?
S3 Ag2 S2 P2 5.94(8) . . . . ?
S4 Ag2 S2 P2 178.89(5) . . . . ?
S3 Ag2 S2 Ag1 115.30(5) . . . . ?
S4 Ag2 S2 Ag1 -71.75(4) . . . . ?
S6 Ag1 S2 P2 -179.42(4) . . . . ?
S1 Ag1 S2 P2 -2.93(6) . . . . ?
S6 Ag1 S2 Ag2 65.27(4) . . . . ?
S1 Ag1 S2 Ag2 -118.23(4) . . . . ?
N2 P3 S3 Ag2 47.75(14) . . . . ?
C16 P3 S3 Ag2 168.45(15) . . . . ?
C13 P3 S3 Ag2 -77.83(14) . . . . ?
S2 Ag2 S3 P3 144.05(5) . . . . ?
S4 Ag2 S3 P3 -28.43(6) . . . . ?
N2 P4 S4 Ag3 146.21(13) . . . . ?
C19 P4 S4 Ag3 19.67(15) . . . . ?
C22 P4 S4 Ag3 -94.59(15) . . . . ?
N2 P4 S4 Ag2 33.36(14) . . . . ?
C19 P4 S4 Ag2 -93.18(14) . . . . ?
C22 P4 S4 Ag2 152.56(14) . . . . ?
S5 Ag3 S4 P4 18.10(7) . . . . ?
S6 Ag3 S4 P4 -158.55(5) . . . . ?
S5 Ag3 S4 Ag2 126.61(4) . . . . ?
S6 Ag3 S4 Ag2 -50.04(5) . . . . ?
S3 Ag2 S4 P4 -5.72(6) . . . . ?
S2 Ag2 S4 P4 179.74(5) . . . . ?
S3 Ag2 S4 Ag3 -120.63(4) . . . . ?
S2 Ag2 S4 Ag3 64.83(4) . . . . ?
N3 P5 S5 Ag3 40.09(14) . . . . ?
C28 P5 S5 Ag3 159.42(14) . . . . ?
C25 P5 S5 Ag3 -87.14(14) . . . . ?
S4 Ag3 S5 P5 172.65(5) . . . . ?
S6 Ag3 S5 P5 -10.64(6) . . . . ?
N3 P6 S6 Ag1 159.16(13) . . . . ?
C34 P6 S6 Ag1 32.53(13) . . . . ?
C31 P6 S6 Ag1 -82.50(13) . . . . ?
N3 P6 S6 Ag3 46.72(14) . . . . ?
C34 P6 S6 Ag3 -79.91(12) . . . . ?
C31 P6 S6 Ag3 165.06(12) . . . . ?
S1 Ag1 S6 P6 31.78(7) . . . . ?
S2 Ag1 S6 P6 -152.61(4) . . . . ?
S1 Ag1 S6 Ag3 135.76(4) . . . . ?
S2 Ag1 S6 Ag3 -48.62(5) . . . . ?
S5 Ag3 S6 P6 -26.50(5) . . . . ?
S4 Ag3 S6 P6 150.59(4) . . . . ?
S5 Ag3 S6 Ag1 -134.97(4) . . . . ?
S4 Ag3 S6 Ag1 42.11(5) . . . . ?
N4 P7 S7 Ag4 -43.82(14) . . . . ?
C40 P7 S7 Ag4 -164.30(14) . . . . ?
C37 P7 S7 Ag4 81.50(14) . . . . ?
S12 Ag4 S7 P7 -151.47(5) . . . . ?
S8 Ag4 S7 P7 21.79(6) . . . . ?
N4 P8 S8 Ag5 -150.33(13) . . . . ?
C43 P8 S8 Ag5 90.32(13) . . . . ?
C46 P8 S8 Ag5 -24.26(14) . . . . ?
N4 P8 S8 Ag4 -37.59(14) . . . . ?
C43 P8 S8 Ag4 -156.94(13) . . . . ?
C46 P8 S8 Ag4 88.48(13) . . . . ?
S9 Ag5 S8 P8 -66.58(7) . . . . ?
S10 Ag5 S8 P8 111.80(5) . . . . ?
S9 Ag5 S8 Ag4 -175.15(4) . . . . ?
S10 Ag5 S8 Ag4 3.23(4) . . . . ?
S7 Ag4 S8 P8 12.59(6) . . . . ?
S12 Ag4 S8 P8 -173.43(4) . . . . ?
S7 Ag4 S8 Ag5 122.80(4) . . . . ?
S12 Ag4 S8 Ag5 -63.22(5) . . . . ?
N5 P9 S9 Ag5 34.94(15) . . . . ?
C49 P9 S9 Ag5 154.15(13) . . . . ?
C52 P9 S9 Ag5 -90.51(14) . . . . ?
S8 Ag5 S9 P9 169.77(5) . . . . ?
S10 Ag5 S9 P9 -8.52(6) . . . . ?
N5 P10 S10 Ag6 -176.56(13) . . . . ?
C55 P10 S10 Ag6 -56.72(14) . . . . ?
C58 P10 S10 Ag6 58.75(14) . . . . ?
N5 P10 S10 Ag5 49.24(13) . . . . ?
C55 P10 S10 Ag5 169.09(13) . . . . ?
C58 P10 S10 Ag5 -75.45(13) . . . . ?
S11 Ag6 S10 P10 55.79(7) . . . . ?
S12 Ag6 S10 P10 -131.20(5) . . . . ?
S11 Ag6 S10 Ag5 171.54(4) . . . . ?
S12 Ag6 S10 Ag5 -15.45(6) . . . . ?
S9 Ag5 S10 P10 -27.82(6) . . . . ?
S8 Ag5 S10 P10 153.41(4) . . . . ?
S9 Ag5 S10 Ag6 -147.79(5) . . . . ?
S8 Ag5 S10 Ag6 33.44(6) . . . . ?
N6 P11 S11 Ag6 -37.53(15) . . . . ?
C64 P11 S11 Ag6 -158.58(13) . . . . ?
C61 P11 S11 Ag6 88.50(14) . . . . ?
S10 Ag6 S11 P11 -179.40(5) . . . . ?
S12 Ag6 S11 P11 7.86(6) . . . . ?
N6 P12 S12 Ag4 -145.49(14) . . . . ?
C70 P12 S12 Ag4 -19.16(15) . . . . ?
C67 P12 S12 Ag4 95.72(14) . . . . ?
N6 P12 S12 Ag6 -44.14(14) . . . . ?
C70 P12 S12 Ag6 82.19(14) . . . . ?
C67 P12 S12 Ag6 -162.93(14) . . . . ?
S7 Ag4 S12 P12 -6.84(8) . . . . ?
S8 Ag4 S12 P12 -179.89(5) . . . . ?
S7 Ag4 S12 Ag6 -108.08(4) . . . . ?
S8 Ag4 S12 Ag6 78.87(4) . . . . ?
S11 Ag6 S12 P12 27.26(6) . . . . ?
S10 Ag6 S12 P12 -146.70(4) . . . . ?
S11 Ag6 S12 Ag4 140.05(4) . . . . ?
S10 Ag6 S12 Ag4 -33.92(4) . . . . ?
